data_7110351
loop_
_publ_author_name
'Boer, Stephanie A.'
'Hawes, Chris S.'
'Turner, David R.'

_publ_section_title
;
 Engineering entanglement: controlling the formation of polycatenanes and
 polyrotaxanes using \p interactions
;
_journal_coden_ASTM CHCOFS
_journal_issue 9
_journal_name_full
;
 Chemical Communications (Cambridge, United Kingdom)
;
_journal_page_first 1125
_journal_page_last 1127
_journal_paper_doi 10.1039/c3cc48802k
_journal_volume 50
_journal_year 2014
_chemical_absolute_configuration ad
_chemical_formula_sum 'C148 H176 Cd4 N20 O44'
_chemical_formula_weight 3388.68
_space_group_crystal_system monoclinic
_space_group_IT_number 5
_space_group_name_Hall 'C 2y'
_space_group_name_H-M_alt 'C 1 2 1'
_symmetry_space_group_name_Hall 'C 2y'
_symmetry_space_group_name_H-M 'C 1 2 1'
_atom_sites_solution_hydrogens mixed
_audit_creation_method SHELXL-2013
_cell_angle_alpha 90
_cell_angle_beta 134.07(3)
_cell_angle_gamma 90
_cell_formula_units_Z 4
_cell_length_a 45.995(9)
_cell_length_b 15.366(3)
_cell_length_c 32.009(6)
_cell_measurement_reflns_used 93495
_cell_measurement_temperature 100(2)
_cell_measurement_theta_max 24.150
_cell_measurement_theta_min 0.885
_cell_volume 16254(10)
_computing_cell_refinement 'XDS (Kabsch, 1993)'
_computing_data_collection 'BluIce (McPhillips, 2002)'
_computing_data_reduction 'XDS (Kabsch, 1993)'
_computing_molecular_graphics
;
O. V. Dolomanov, L. J. Bourhis, R. J. Gildea, J. A. K. Howard and H. Puschmann,
OLEX2: a complete structure solution, refinement and analysis program.
J. Appl. Cryst. (2009). 42, 339-341.
;
_computing_publication_material
;
O. V. Dolomanov, L. J. Bourhis, R. J. Gildea, J. A. K. Howard and H. Puschmann,
OLEX2: a complete structure solution, refinement and analysis program.
J. Appl. Cryst. (2009). 42, 339-341.
;
_computing_structure_refinement
;
SHELX, G.M. Sheldrick, Acta Cryst.
(2008). A64, 112-122
;
_computing_structure_solution 'SHELXS-97 (Sheldrick, 2008)'
_diffrn_measured_fraction_theta_full 0.993
_diffrn_measured_fraction_theta_max 0.994
_diffrn_measurement_device_type 'ADSC Quantum 210r'
_diffrn_measurement_method 'Phi Scan'
_diffrn_radiation_monochromator 'Silicon Double Crystal'
_diffrn_radiation_type Synchrotron
_diffrn_radiation_wavelength 0.71073
_diffrn_reflns_av_R_equivalents 0.0800
_diffrn_reflns_av_unetI/netI 0.0663
_diffrn_reflns_Laue_measured_fraction_full 0.993
_diffrn_reflns_Laue_measured_fraction_max 0.994
_diffrn_reflns_limit_h_max 52
_diffrn_reflns_limit_h_min -52
_diffrn_reflns_limit_k_max 17
_diffrn_reflns_limit_k_min -17
_diffrn_reflns_limit_l_max 36
_diffrn_reflns_limit_l_min -36
_diffrn_reflns_number 93495
_diffrn_reflns_point_group_measured_fraction_full 0.988
_diffrn_reflns_point_group_measured_fraction_max 0.989
_diffrn_reflns_theta_full 24.150
_diffrn_reflns_theta_max 24.139
_diffrn_reflns_theta_min 0.885
_diffrn_source 'Australian Synchrotron'
_exptl_absorpt_coefficient_mu 0.599
_exptl_absorpt_correction_type multi-scan
_exptl_absorpt_process_details 'XScale within XDS'
_exptl_crystal_colour orange
_exptl_crystal_density_diffrn 1.385
_exptl_crystal_description block
_exptl_crystal_F_000 6992
_exptl_crystal_size_max 0.060
_exptl_crystal_size_mid 0.040
_exptl_crystal_size_min 0.040
_platon_squeeze_details
;
Electron count suggests approx. one DMF per ASU
;
_refine_diff_density_max 1.557
_refine_diff_density_min -1.076
_refine_diff_density_rms 0.125
_refine_ls_abs_structure_details
;
 Flack x determined using 7613 quotients [(I+)-(I-)]/[(I+)+(I-)]
 (Parsons and Flack (2004), Acta Cryst. A60, s61).
;
_refine_ls_abs_structure_Flack 0.067(10)
_refine_ls_extinction_method none
_refine_ls_goodness_of_fit_ref 1.030
_refine_ls_hydrogen_treatment constr
_refine_ls_matrix_type full
_refine_ls_number_parameters 1564
_refine_ls_number_reflns 25655
_refine_ls_number_restraints 90
_refine_ls_restrained_S_all 1.032
_refine_ls_R_factor_all 0.1075
_refine_ls_R_factor_gt 0.0920
_refine_ls_shift/su_max 0.001
_refine_ls_shift/su_mean 0.000
_refine_ls_structure_factor_coef Fsqd
_refine_ls_weighting_details
;
 w=1/[\s^2^(Fo^2^)+(0.1977P)^2^+10.7531P]
 where P=(Fo^2^+2Fc^2^)/3
;
_refine_ls_weighting_scheme calc
_refine_ls_wR_factor_gt 0.2542
_refine_ls_wR_factor_ref 0.2704
_reflns_Friedel_coverage 0.910
_reflns_Friedel_fraction_full 0.983
_reflns_Friedel_fraction_max 0.985
_reflns_number_gt 19898
_reflns_number_total 25655
_reflns_threshold_expression 'I > 2\s(I)'
_cod_data_source_file c3cc48802k.txt
_cod_data_source_block 2
_cod_original_cell_volume 16255(8)
_cod_database_code 7110351
_shelx_space_group_comment
;
The symmetry employed for this shelxl refinement is uniquely defined
by the following loop, which should always be used as a source of
symmetry information in preference to the above space-group names.
They are only intended as comments.
;
_shelx_estimated_absorpt_t_min 0.965
_shelx_estimated_absorpt_t_max 0.976
_shelxl_version_number 2013-2

loop_
_space_group_symop_operation_xyz
'x, y, z'
'-x, y, -z'
'x+1/2, y+1/2, z'
'-x+1/2, y+1/2, -z'

loop_
_atom_site_label
_atom_site_type_symbol
_atom_site_fract_x
_atom_site_fract_y
_atom_site_fract_z
_atom_site_U_iso_or_equiv
_atom_site_adp_type
_atom_site_occupancy
_atom_site_site_symmetry_order
_atom_site_calc_flag
_atom_site_refinement_flags_posn
_atom_site_refinement_flags_adp
_atom_site_disorder_assembly
_atom_site_disorder_group
Cd1 Cd 0.63987(4) 0.91158(8) 0.78884(6) 0.0718(3) Uani 1 1 d . . . .
Cd2 Cd 0.89026(4) 0.66329(8) 0.76354(8) 0.0890(5) Uani 1 1 d . . . .
Cd3 Cd 1.13261(4) 0.65786(8) 0.99143(4) 0.0736(3) Uani 1 1 d . . . .
Cd4 Cd 0.85572(4) 0.40682(8) 0.46443(5) 0.0857(4) Uani 1 1 d . . . .
O1 O 0.6760(5) 1.0533(11) 0.8464(8) 0.110(5) Uani 1 1 d . . . .
O2 O 0.6997(5) 0.9647(11) 0.8261(8) 0.102(4) Uani 1 1 d . . . .
O3 O 0.6968(8) 1.0926(12) 0.7536(12) 0.143(8) Uani 1 1 d . U . .
O4 O 0.8069(9) 1.029(2) 0.9426(10) 0.180(10) Uani 1 1 d . U . .
O5 O 0.9150(5) 0.9125(19) 0.8694(8) 0.145(7) Uani 1 1 d . . . .
O6 O 0.8043(5) 0.9885(9) 0.6811(8) 0.096(4) Uani 1 1 d . . . .
O7 O 0.8647(5) 0.7917(8) 0.7648(8) 0.108(5) Uani 1 1 d . . . .
O8 O 0.9174(5) 0.8055(9) 0.7770(12) 0.152(9) Uani 1 1 d . . . .
O9 O 0.8455(3) 0.5843(7) 0.7547(6) 0.074(3) Uani 1 1 d . . . .
O10 O 0.8682(4) 0.4953(8) 0.7272(8) 0.099(4) Uani 1 1 d . . . .
O11 O 0.7621(3) 0.5293(7) 0.6423(5) 0.067(3) Uani 1 1 d . . . .
O12 O 0.8266(4) 0.4278(10) 0.8226(6) 0.093(4) Uani 1 1 d . . . .
O13 O 0.6047(3) 0.6870(8) 0.6122(5) 0.080(3) Uani 1 1 d . . . .
O14 O 0.6759(4) 0.6119(8) 0.7997(5) 0.080(3) Uani 1 1 d . . . .
O15 O 0.6498(4) 0.7945(7) 0.7532(6) 0.072(3) Uani 1 1 d . . . .
O16 O 0.5962(3) 0.7850(7) 0.7405(5) 0.073(3) Uani 1 1 d . . . .
O17 O 1.1399(4) 0.5194(8) 1.0401(5) 0.089(4) Uani 1 1 d . . . .
O18 O 1.0905(4) 0.5412(7) 0.9462(5) 0.076(3) Uani 1 1 d . . . .
O19 O 1.0070(3) 0.4158(9) 0.9100(5) 0.075(3) Uani 1 1 d . . . .
O20 O 1.1143(3) 0.3637(8) 0.9327(4) 0.072(3) Uani 1 1 d . . . .
O21 O 0.9831(3) 0.1887(7) 0.6501(4) 0.068(3) Uani 1 1 d . . . .
O22 O 0.8744(3) 0.2791(7) 0.6182(4) 0.064(2) Uani 1 1 d . . . .
O23 O 0.8950(4) 0.3301(7) 0.5478(5) 0.080(3) Uani 1 1 d . . . .
O24 O 0.8476(4) 0.2384(8) 0.4800(5) 0.077(3) Uani 1 1 d . . . .
O25 O 0.8340(6) 0.5567(8) 0.4151(6) 0.124(7) Uani 1 1 d . . . .
O26 O 0.8791(6) 0.5382(8) 0.5127(6) 0.107(5) Uani 1 1 d . . . .
O27 O 0.9310(5) 0.6664(10) 0.5158(6) 0.102(4) Uani 1 1 d . . . .
O28 O 0.8546(5) 0.7248(10) 0.5555(6) 0.096(4) Uani 1 1 d . . . .
O29 O 1.0260(6) 0.8508(11) 0.8389(6) 0.124(6) Uani 1 1 d . . . .
O30 O 1.1015(7) 0.7954(14) 0.8030(8) 0.142(7) Uani 1 1 d . U . .
O31 O 1.1418(6) 0.8115(11) 0.9723(6) 0.138(8) Uani 1 1 d . . . .
O32 O 1.0984(4) 0.7211(10) 0.9028(5) 0.098(4) Uani 1 1 d . . . .
O36 O 0.9374(4) 0.6305(17) 0.8698(8) 0.161(10) Uani 1 1 d . . . .
O38 O 1.1795(7) 0.601(3) 0.9915(11) 0.25(2) Uani 1 1 d . . . .
O42 O 0.5682(8) 0.9678(19) 0.3875(9) 0.203(13) Uani 1 1 d . . . .
O43 O 0.8293(5) 0.6851(16) 1.0988(7) 0.132(7) Uani 1 1 d . . . .
N1 N 0.7538(9) 1.0734(15) 0.8488(15) 0.136(9) Uani 1 1 d . U . .
N2 N 0.8616(4) 0.9626(11) 0.7774(8) 0.085(4) Uani 1 1 d . . . .
N3 N 0.7919(4) 0.4702(7) 0.7291(5) 0.056(3) Uani 1 1 d . . . .
N4 N 0.6383(4) 0.6396(7) 0.7043(6) 0.059(3) Uani 1 1 d . . . .
N5 N 0.9401(5) 0.6166(11) 0.7696(8) 0.087(4) Uani 1 1 d . . . .
N6 N 1.0923(4) 0.4750(11) 0.7847(7) 0.076(4) Uani 1 1 d . . . .
N7 N 1.0609(4) 0.3795(7) 0.9230(5) 0.057(3) Uani 1 1 d . . . .
N8 N 0.9291(3) 0.2244(7) 0.6370(5) 0.050(2) Uani 1 1 d . . . .
N9 N 0.8927(5) 0.7065(9) 0.5339(6) 0.080(4) Uani 1 1 d . . . .
N10 N 1.0615(7) 0.8377(11) 0.8166(9) 0.101(5) Uani 1 1 d . U . .
N11 N 1.3129(5) 0.8591(9) 1.3709(5) 0.084(5) Uani 1 1 d . . . .
N12 N 1.1798(5) 0.7078(9) 1.0839(6) 0.078(4) Uani 1 1 d . . . .
C1 C 0.6992(7) 1.0375(16) 0.8431(11) 0.100(6) Uani 1 1 d . . . .
C2 C 0.7311(9) 1.110(2) 0.8662(14) 0.138(9) Uani 1 1 d D U . .
H2 H 0.7499 1.1180 0.9091 0.166 Uiso 1 1 calc R U . .
C3 C 0.7079(12) 1.194(2) 0.8323(19) 0.22(2) Uiso 1 1 d DG . . .
H3A H 0.6827 1.1758 0.7929 0.258 Uiso 1 1 calc R U . .
H3B H 0.6996 1.2198 0.8510 0.258 Uiso 1 1 calc R U . .
C4 C 0.7247(9) 1.269(2) 0.8235(13) 0.258 Uiso 1 1 d G U . .
H4 H 0.7342 1.2442 0.8058 0.258 Uiso 1 1 calc R U . .
C5 C 0.7611(10) 1.310(3) 0.8817(15) 0.214(19) Uiso 1 1 d G . . .
H5A H 0.7519 1.3434 0.8967 0.321 Uiso 1 1 calc R U . .
H5B H 0.7750 1.3491 0.8760 0.321 Uiso 1 1 calc R U . .
H5C H 0.7798 1.2644 0.9095 0.321 Uiso 1 1 calc R U . .
C6 C 0.6931(11) 1.340(2) 0.7824(15) 0.201(18) Uiso 1 1 d G . . .
H6A H 0.6917 1.3491 0.7508 0.302 Uiso 1 1 calc R U . .
H6B H 0.7009 1.3938 0.8041 0.302 Uiso 1 1 calc R U . .
H6C H 0.6666 1.3208 0.7661 0.302 Uiso 1 1 calc R U . .
C7 C 0.7341(9) 1.0704(13) 0.7936(13) 0.092(6) Uani 1 1 d . . . .
C8 C 0.7912(12) 1.036(2) 0.8922(18) 0.138(9) Uani 1 1 d D U . .
C9 C 0.8151(9) 1.0041(15) 0.8793(12) 0.108(7) Uani 1 1 d D U . .
C10 C 0.8510(9) 0.965(2) 0.9189(12) 0.129(9) Uani 1 1 d . U . .
H10 H 0.8606 0.9483 0.9553 0.154 Uiso 1 1 calc R U . .
C11 C 0.8739(7) 0.9489(16) 0.9070(9) 0.099(6) Uani 1 1 d . U . .
H11 H 0.9008 0.9275 0.9361 0.119 Uiso 1 1 calc R U . .
C12 C 0.8559(6) 0.9656(16) 0.8488(10) 0.096(6) Uani 1 1 d . . . .
C13 C 0.8172(5) 0.9969(11) 0.8069(8) 0.075(4) Uani 1 1 d . . . .
C14 C 0.7954(6) 1.0179(11) 0.8199(9) 0.082(5) Uani 1 1 d . . . .
C15 C 0.7567(6) 1.0484(12) 0.7791(11) 0.089(6) Uani 1 1 d . . . .
C16 C 0.7371(7) 1.0516(13) 0.7199(10) 0.091(6) Uani 1 1 d . . . .
H16 H 0.7095 1.0679 0.6903 0.109 Uiso 1 1 calc R U . .
C17 C 0.7585(6) 1.0311(11) 0.7060(9) 0.082(5) Uani 1 1 d . . . .
H17 H 0.7454 1.0358 0.6667 0.098 Uiso 1 1 calc R U . .
C18 C 0.7978(5) 1.0042(8) 0.7466(8) 0.066(4) Uani 1 1 d . . . .
C19 C 0.8196(6) 0.9858(11) 0.7317(10) 0.085(5) Uani 1 1 d . . . .
C20 C 0.8791(7) 0.9470(14) 0.8341(10) 0.091(5) Uani 1 1 d . . . .
C21 C 0.8843(6) 0.9362(9) 0.7628(12) 0.107(8) Uani 1 1 d D . . .
H21 H 0.8657 0.9479 0.7203 0.128 Uiso 1 1 calc R U . .
C22 C 0.9218(6) 0.9857(13) 0.7906(10) 0.096(6) Uiso 1 1 d D . . .
H22A H 0.9424 0.9711 0.8325 0.115 Uiso 1 1 calc R U . .
H22B H 0.9322 0.9656 0.7737 0.115 Uiso 1 1 calc DR U . .
C23 C 0.9175(8) 1.0811(16) 0.7849(11) 0.127(8) Uiso 1 1 d D . . .
H23 H 0.9101 1.1082 0.8048 0.152 Uiso 1 1 calc R U . .
C24 C 0.8905(8) 1.1079(19) 0.7217(10) 0.120(8) Uiso 1 1 d D . . .
H24A H 0.9066 1.1113 0.7121 0.180 Uiso 1 1 calc R U . .
H24B H 0.8785 1.1650 0.7156 0.180 Uiso 1 1 calc R U . .
H24C H 0.8689 1.0648 0.6965 0.180 Uiso 1 1 calc R U . .
C25 C 0.9595(13) 1.107(3) 0.810(3) 0.28(3) Uiso 1 1 d D . . .
H25A H 0.9791 1.1048 0.8530 0.420 Uiso 1 1 calc R U . .
H25B H 0.9583 1.1664 0.7981 0.420 Uiso 1 1 calc R U . .
H25C H 0.9677 1.0668 0.7966 0.420 Uiso 1 1 calc DR U . .
C26 C 0.8883(7) 0.8357(10) 0.7685(12) 0.100(7) Uani 1 1 d D . . .
C27 C 0.8475(5) 0.5107(9) 0.7376(8) 0.070(4) Uani 1 1 d . . . .
C28 C 0.8242(5) 0.4360(8) 0.7344(8) 0.062(4) Uani 1 1 d . . . .
H28 H 0.8438 0.4075 0.7734 0.074 Uiso 1 1 calc R U . .
C29 C 0.8110(4) 0.3664(7) 0.6923(6) 0.067(4) Uiso 1 1 d G . . .
H29A H 0.8346 0.3488 0.6988 0.081 Uiso 1 1 calc R U . .
H29B H 0.7906 0.3912 0.6526 0.081 Uiso 1 1 calc R U . .
C30 C 0.7932(3) 0.2857(7) 0.6943(5) 0.087(5) Uiso 1 1 d G . . .
H30 H 0.7707 0.3044 0.6905 0.105 Uiso 1 1 calc R U . .
C31 C 0.8247(4) 0.2388(11) 0.7526(6) 0.141(10) Uiso 1 1 d G . . .
H31A H 0.8509 0.2391 0.7644 0.211 Uiso 1 1 calc R U . .
H31B H 0.8161 0.1786 0.7487 0.211 Uiso 1 1 calc R U . .
H31C H 0.8273 0.2687 0.7821 0.211 Uiso 1 1 calc R U . .
C32 C 0.7757(4) 0.2214(9) 0.6446(7) 0.106(6) Uiso 1 1 d G . . .
H32A H 0.7461 0.2267 0.6145 0.159 Uiso 1 1 calc R U . .
H32B H 0.7832 0.1619 0.6599 0.159 Uiso 1 1 calc R U . .
H32C H 0.7866 0.2347 0.6278 0.159 Uiso 1 1 calc R U . .
C33 C 0.7618(4) 0.5198(9) 0.6805(7) 0.057(3) Uani 1 1 d . . . .
C34 C 0.7973(5) 0.4625(9) 0.7794(8) 0.062(4) Uani 1 1 d . . . .
C35 C 0.7660(5) 0.5028(9) 0.7740(7) 0.062(4) Uani 1 1 d . . . .
C36 C 0.7691(7) 0.5022(12) 0.8199(10) 0.085(5) Uani 1 1 d . . . .
H36 H 0.7920 0.4761 0.8556 0.101 Uiso 1 1 calc R U . .
C37 C 0.7397(6) 0.5385(12) 0.8154(7) 0.077(5) Uani 1 1 d . . . .
H37 H 0.7427 0.5366 0.8479 0.092 Uiso 1 1 calc R U . .
C38 C 0.7068(5) 0.5769(11) 0.7659(8) 0.069(4) Uani 1 1 d . . . .
C39 C 0.7020(4) 0.5822(8) 0.7165(6) 0.047(3) Uani 1 1 d . . . .
C40 C 0.7331(4) 0.5444(8) 0.7229(6) 0.047(3) Uani 1 1 d . . . .
C41 C 0.7296(4) 0.5561(7) 0.6747(6) 0.045(3) Uani 1 1 d . . . .
C42 C 0.6982(4) 0.5990(10) 0.6266(6) 0.059(3) Uani 1 1 d . . . .
H42 H 0.6970 0.6065 0.5960 0.070 Uiso 1 1 calc R U . .
C43 C 0.6666(4) 0.6334(9) 0.6203(6) 0.056(3) Uani 1 1 d . . . .
H43 H 0.6448 0.6648 0.5864 0.067 Uiso 1 1 calc R U . .
C44 C 0.6686(4) 0.6200(9) 0.6645(6) 0.051(3) Uani 1 1 d D . . .
C45 C 0.6342(4) 0.6527(11) 0.6570(6) 0.062(3) Uani 1 1 d D . . .
C46 C 0.6736(5) 0.6111(10) 0.7600(7) 0.066(4) Uani 1 1 d . . . .
C47 C 0.6054(5) 0.6761(12) 0.6990(8) 0.071(4) Uani 1 1 d . . . .
H47 H 0.5843 0.6969 0.6578 0.085 Uiso 1 1 calc DR U B .
C48 C 0.6191(4) 0.7547(10) 0.7334(7) 0.061(4) Uani 1 1 d . . . .
C50 C 0.5651(6) 0.5315(16) 0.6621(11) 0.107(7) Uiso 1 1 d G . . .
H50 H 0.5863 0.5022 0.6659 0.128 Uiso 1 1 calc R U A -1
C49 C 0.5844(6) 0.6094(12) 0.7033(7) 0.085(5) Uiso 1 1 d G . B -1
H49A H 0.5628 0.6392 0.6977 0.102 Uiso 1 1 calc R U B -1
H49B H 0.6040 0.5865 0.7435 0.102 Uiso 1 1 calc R U B -1
C51 C 0.5312(11) 0.566(2) 0.5986(7) 0.22(2) Uiso 1 1 d G . B -1
H51A H 0.5051 0.5658 0.5872 0.332 Uiso 1 1 d R U B -1
H51B H 0.5295 0.5275 0.5724 0.332 Uiso 1 1 d R U B -1
H51C H 0.5379 0.6249 0.5963 0.332 Uiso 1 1 d DR U B -1
C52 C 0.5490(10) 0.4665(15) 0.6775(13) 0.161(12) Uiso 1 1 d G . B -1
H52A H 0.5712 0.4459 0.7174 0.242 Uiso 1 1 calc R U B -1
H52B H 0.5369 0.4170 0.6507 0.242 Uiso 1 1 calc R U B -1
H52C H 0.5284 0.4945 0.6744 0.242 Uiso 1 1 calc R U B -1
C53 C 0.9307(5) 0.5760(11) 0.7263(8) 0.072(4) Uani 1 1 d . . C -1
H53 H 0.9031 0.5633 0.6930 0.087 Uiso 1 1 calc R U C -1
C54 C 0.9603(5) 0.5506(11) 0.7277(8) 0.068(4) Uani 1 1 d . . C -1
H54 H 0.9524 0.5221 0.6948 0.081 Uiso 1 1 calc R U C -1
C55 C 1.0010(4) 0.5655(9) 0.7755(6) 0.059(3) Uani 1 1 d . . C -1
C56 C 1.0097(5) 0.6133(12) 0.8201(7) 0.074(4) Uani 1 1 d . . C -1
H56 H 1.0368 0.6301 0.8528 0.088 Uiso 1 1 calc R U C -1
C57 C 0.9797(5) 0.6362(12) 0.8172(9) 0.080(5) Uani 1 1 d . . C -1
H57 H 0.9864 0.6663 0.8489 0.096 Uiso 1 1 calc R U C -1
C58 C 1.1004(5) 0.5074(13) 0.8284(9) 0.082(5) Uani 1 1 d . . C -1
H58 H 1.1281 0.5092 0.8639 0.098 Uiso 1 1 calc R U C -1
C59 C 1.0731(5) 0.5397(11) 0.8290(7) 0.068(4) Uani 1 1 d . . C -1
H59 H 1.0820 0.5630 0.8638 0.081 Uiso 1 1 calc R U C -1
C60 C 1.0318(5) 0.5380(10) 0.7778(7) 0.059(3) Uani 1 1 d . . C -1
C61 C 1.0233(5) 0.5073(16) 0.7305(9) 0.097(6) Uani 1 1 d D . C -1
H61 H 0.9960 0.5076 0.6938 0.117 Uiso 1 1 calc R U C -1
C62 C 1.0550(6) 0.4735(18) 0.7346(8) 0.106(7) Uani 1 1 d D . C -1
H62 H 1.0484 0.4510 0.7012 0.128 Uiso 1 1 calc R U C -1
C63 C 1.1093(5) 0.4975(10) 0.9916(6) 0.058(3) Uani 1 1 d . . D -1
C64 C 1.0891(5) 0.4093(11) 0.9846(6) 0.069(4) Uani 1 1 d . . D -1
H64 H 1.0719 0.4227 0.9923 0.083 Uiso 1 1 calc R U D -1
C65 C 1.1198(5) 0.3411(11) 1.0297(7) 0.070(4) Uiso 1 1 d . . D -1
H65A H 1.1352 0.3214 1.0203 0.084 Uiso 1 1 calc R U D -1
H65B H 1.1392 0.3700 1.0682 0.084 Uiso 1 1 calc R U D -1
C66 C 1.1034(7) 0.2605(17) 1.0355(10) 0.108(7) Uiso 1 1 d D . D -1
H66 H 1.0898 0.2190 1.0024 0.129 Uiso 1 1 calc R U D -1
C67 C 1.0749(8) 0.288(2) 1.0455(13) 0.129 Uiso 1 1 d . U D -1
H67A H 1.0847 0.3433 1.0672 0.161 Uiso 1 1 calc R U D -1
H67B H 1.0756 0.2430 1.0676 0.161 Uiso 1 1 calc DR U D -1
H67C H 1.0471 0.2961 1.0078 0.161 Uiso 1 1 calc R U D -1
C68 C 1.1356(8) 0.2175(19) 1.0941(11) 0.129 Uiso 1 1 d D U D -1
H68A H 1.1559 0.1907 1.0963 0.161 Uiso 1 1 calc R U D -1
H68B H 1.1231 0.1726 1.0992 0.161 Uiso 1 1 calc DR U D -1
H68C H 1.1485 0.2612 1.1249 0.161 Uiso 1 1 calc R U D -1
C69 C 1.0779(5) 0.3585(10) 0.9016(6) 0.060(3) Uani 1 1 d . . E -1
C70 C 1.0207(5) 0.3899(9) 0.8907(7) 0.061(4) Uani 1 1 d . . E -1
C71 C 0.9917(4) 0.3623(9) 0.8271(5) 0.050(3) Uani 1 1 d . . E -1
C72 C 0.9502(4) 0.3722(9) 0.7898(6) 0.055(3) Uani 1 1 d . . E -1
H72 H 0.9397 0.3989 0.8038 0.066 Uiso 1 1 calc R U E -1
C73 C 0.9234(4) 0.3438(9) 0.7323(6) 0.052(3) Uani 1 1 d . . E -1
H73 H 0.8951 0.3525 0.7072 0.062 Uiso 1 1 calc R U E -1
C74 C 0.9387(4) 0.3023(8) 0.7119(6) 0.049(3) Uani 1 1 d . . E -1
C75 C 0.9808(4) 0.2962(7) 0.7476(5) 0.043(3) Uani 1 1 d . . E -1
C76 C 1.0075(4) 0.3298(8) 0.8061(5) 0.044(3) Uani 1 1 d . . E -1
C77 C 1.0503(4) 0.3286(10) 0.8407(6) 0.059(3) Uani 1 1 d . . E -1
C78 C 1.0635(4) 0.2985(11) 0.8174(7) 0.064(4) Uani 1 1 d . . E -1
H78 H 1.0917 0.3006 0.8403 0.077 Uiso 1 1 calc R U E -1
C79 C 1.0384(4) 0.2641(11) 0.7614(7) 0.065(4) Uani 1 1 d . . E -1
H79 H 1.0492 0.2426 0.7468 0.078 Uiso 1 1 calc R U E -1
C80 C 0.9975(4) 0.2624(9) 0.7281(6) 0.052(3) Uani 1 1 d . . E -1
C81 C 0.9693(4) 0.2206(10) 0.6684(6) 0.059(3) Uani 1 1 d . . E -1
C82 C 0.9113(4) 0.2695(8) 0.6533(7) 0.057(3) Uani 1 1 d . . E -1
C83 C 0.9021(5) 0.1858(9) 0.5775(6) 0.061(4) Uani 1 1 d . . F -1
H83 H 0.9197 0.1570 0.5738 0.073 Uiso 1 1 calc R U F -1
C84 C 0.8783(5) 0.2588(12) 0.5314(7) 0.068(4) Uani 1 1 d . . F -1
C85 C 0.8729(5) 0.1155(9) 0.5660(7) 0.063(4) Uani 1 1 d . . F -1
H85A H 0.8548 0.1429 0.5688 0.075 Uiso 1 1 calc R U F -1
H85B H 0.8558 0.0930 0.5259 0.075 Uiso 1 1 calc R U F -1
C86 C 0.8947(6) 0.0403(12) 0.6080(9) 0.086(5) Uani 1 1 d D . F -1
H86 H 0.9119 0.0640 0.6483 0.103 Uiso 1 1 calc R U F -1
C87 C 0.8631(8) -0.0220(16) 0.5960(15) 0.133(10) Uani 1 1 d . . F -1
H87A H 0.8519 0.0044 0.6103 0.199 Uiso 1 1 calc R U F -1
H87B H 0.8761 -0.0774 0.6161 0.199 Uiso 1 1 calc R U F -1
H87C H 0.8411 -0.0323 0.5541 0.199 Uiso 1 1 calc R U F -1
C88 C 0.9224(10) -0.0092(14) 0.6053(17) 0.142(12) Uani 1 1 d D . F -1
H88A H 0.9125 -0.0012 0.5668 0.213 Uiso 1 1 calc R U F -1
H88B H 0.9222 -0.0713 0.6121 0.213 Uiso 1 1 calc R U F -1
H88C H 0.9500 0.0134 0.6351 0.213 Uiso 1 1 calc R U F -1
C89 C 0.8580(9) 0.5819(14) 0.4681(10) 0.123(10) Uani 1 1 d . . G -1
C90 C 0.8551(7) 0.6799(8) 0.4735(7) 0.078(5) Uani 1 1 d . . G -1
H90 H 0.8317 0.6894 0.4694 0.094 Uiso 1 1 calc R U G -1
C91 C 0.8479(8) 0.7366(13) 0.4274(9) 0.111(8) Uani 1 1 d . . G -1
H91A H 0.8668 0.7169 0.4242 0.133 Uiso 1 1 calc R U G -1
H91B H 0.8202 0.7249 0.3894 0.133 Uiso 1 1 calc R U G -1
C92 C 0.8526(8) 0.8332(13) 0.4364(10) 0.110(8) Uani 1 1 d D . G -1
H92 H 0.8804 0.8439 0.4754 0.132 Uiso 1 1 calc R U G -1
C93 C 0.8503(13) 0.8776(19) 0.3909(14) 0.173(16) Uani 1 1 d D . G -1
H93A H 0.8756 0.8674 0.4009 0.260 Uiso 1 1 calc R U G -1
H93B H 0.8463 0.9403 0.3905 0.260 Uiso 1 1 calc R U G -1
H93C H 0.8276 0.8532 0.3523 0.260 Uiso 1 1 calc R U G -1
C94 C 0.8240(9) 0.8668(16) 0.4392(10) 0.132(11) Uani 1 1 d . . G -1
H94A H 0.7962 0.8561 0.4020 0.198 Uiso 1 1 calc R U G -1
H94B H 0.8282 0.9296 0.4469 0.198 Uiso 1 1 calc R U G -1
H94C H 0.8285 0.8373 0.4705 0.198 Uiso 1 1 calc R U G -1
C95 C 0.9290(7) 0.6957(11) 0.5505(7) 0.093(7) Uani 1 1 d D . H -1
C96 C 0.8889(6) 0.7263(12) 0.5738(7) 0.085(5) Uani 1 1 d . . H -1
C97 C 0.9251(5) 0.7453(9) 0.6320(6) 0.062(4) Uani 1 1 d . . H -1
C98 C 0.9226(6) 0.7752(10) 0.6723(8) 0.079(5) Uani 1 1 d . . H -1
H98 H 0.8966 0.7770 0.6589 0.094 Uiso 1 1 calc R U H -1
C99 C 0.9537(6) 0.8000(11) 0.7260(9) 0.078(5) Uani 1 1 d . . H -1
H99 H 0.9507 0.8171 0.7513 0.094 Uiso 1 1 calc R U H -1
C100 C 0.9918(8) 0.8001(11) 0.7443(6) 0.113(10) Uani 1 1 d D . H -1
C101 C 0.9978(7) 0.7720(11) 0.7075(10) 0.087(5) Uani 1 1 d . . H -1
C102 C 0.9635(6) 0.7465(9) 0.6507(6) 0.070(4) Uani 1 1 d . . H -1
C103 C 0.9676(6) 0.7143(12) 0.6121(7) 0.082(5) Uani 1 1 d D . H -1
C104 C 1.0020(9) 0.7118(18) 0.6306(11) 0.111(7) Uani 1 1 d . . H -1
H104 H 1.0057 0.6911 0.6066 0.133 Uiso 1 1 calc R U H -1
C105 C 1.0369(7) 0.7413(15) 0.6903(12) 0.114(8) Uani 1 1 d . . H -1
H105 H 1.0630 0.7409 0.7039 0.137 Uiso 1 1 calc R U H -1
C106 C 1.0330(7) 0.7699(14) 0.7275(9) 0.090(5) Uani 1 1 d D . H -1
C107 C 1.0687(6) 0.8028(14) 0.7881(11) 0.108(7) Uani 1 1 d D U H -1
C108 C 1.0294(7) 0.8292(12) 0.8042(9) 0.104(7) Uani 1 1 d D . H -1
C109 C 1.0999(8) 0.8699(14) 0.8793(9) 0.107(7) Uani 1 1 d D . I -1
H109 H 1.1219 0.8761 0.8800 0.128 Uiso 1 1 calc R U I -1
C110 C 1.1125(6) 0.7973(16) 0.9203(8) 0.104(8) Uani 1 1 d . . I -1
C111 C 1.0966(10) 0.9585(16) 0.8982(13) 0.129(9) Uiso 1 1 d D . I -1
H11A H 1.0817 0.9470 0.9096 0.155 Uiso 1 1 calc R U I -1
H11B H 1.1245 0.9741 0.9344 0.155 Uiso 1 1 calc R U I -1
C112 C 1.0790(11) 1.038(2) 0.8634(16) 0.155 Uiso 1 1 d D U I -1
H112 H 1.0521 1.0238 0.8240 0.155 Uiso 1 1 calc R U I -1
C113 C 1.1082(14) 1.065(3) 0.857(2) 0.204(18) Uiso 1 1 d D . I -1
H11C H 1.1023 1.1249 0.8429 0.306 Uiso 1 1 calc R U I -1
H11D H 1.1047 1.0259 0.8299 0.306 Uiso 1 1 calc R U I -1
H11E H 1.1361 1.0613 0.8954 0.306 Uiso 1 1 calc R U I -1
C114 C 1.0733(18) 1.110(3) 0.889(2) 0.245 Uiso 1 1 d D U I -1
H11F H 1.0615 1.1609 0.8638 0.306 Uiso 1 1 calc R U I -1
H11G H 1.0995 1.1255 0.9277 0.306 Uiso 1 1 calc R U I -1
H11H H 1.0551 1.0900 0.8933 0.306 Uiso 1 1 calc R U I -1
C115 C 1.2764(7) 0.8336(10) 1.3449(8) 0.077(5) Uani 1 1 d . . J -1
H115 H 1.2691 0.8344 1.3663 0.093 Uiso 1 1 calc R U J -1
C116 C 1.2488(6) 0.8064(11) 1.2893(7) 0.081(5) Uani 1 1 d . . J -1
H116 H 1.2226 0.7885 1.2718 0.097 Uiso 1 1 calc R U J -1
C117 C 1.2599(7) 0.8050(12) 1.2570(8) 0.085(6) Uani 1 1 d . . J -1
C118 C 1.2984(5) 0.8333(11) 1.2854(7) 0.076(5) Uani 1 1 d . . J -1
H118 H 1.3068 0.8362 1.2655 0.091 Uiso 1 1 calc R U J -1
C119 C 1.3240(6) 0.8570(11) 1.3424(7) 0.076(5) Uani 1 1 d . . J -1
H119 H 1.3510 0.8727 1.3624 0.091 Uiso 1 1 calc R U J -1
C120 C 1.1769(8) 0.6829(16) 1.1210(10) 0.103(7) Uani 1 1 d . . J -1
H120 H 1.1579 0.6391 1.1092 0.123 Uiso 1 1 calc R U J -1
C121 C 1.2010(6) 0.7191(11) 1.1769(7) 0.076(4) Uani 1 1 d . . J -1
H121 H 1.1963 0.7060 1.2008 0.091 Uiso 1 1 calc R U J -1
C122 C 1.2309(6) 0.7727(10) 1.1951(7) 0.076(5) Uani 1 1 d . . J -1
C123 C 1.2353(6) 0.7989(12) 1.1585(8) 0.088(6) Uani 1 1 d . . J -1
H123 H 1.2559 0.8387 1.1713 0.105 Uiso 1 1 calc R U J -1
C124 C 1.2086(6) 0.7653(11) 1.1023(7) 0.077(5) Uani 1 1 d . . J -1
H124 H 1.2109 0.7836 1.0764 0.093 Uiso 1 1 calc R U J -1
O33 O 0.6670(4) 0.8424(9) 0.8737(6) 0.111(5) Uiso 1 1 d G . K -1
C125 C 0.6844(4) 0.7728(9) 0.8885(6) 0.097(6) Uiso 1 1 d G . K -1
H125 H 0.6886 0.7500 0.8655 0.116 Uiso 1 1 calc R U K -1
N13 N 0.6985(5) 0.7245(10) 0.9352(6) 0.148(8) Uiso 1 1 d G . K -1
C126 C 0.6933(10) 0.7546(17) 0.9728(10) 0.171(13) Uiso 1 1 d G . K -1
H12D H 0.6735 0.8020 0.9535 0.256 Uiso 1 1 calc R U K -1
H12E H 0.7193 0.7757 1.0095 0.256 Uiso 1 1 calc R U K -1
H12F H 0.6837 0.7065 0.9806 0.256 Uiso 1 1 calc R U K -1
C127 C 0.7189(8) 0.6420(13) 0.9492(11) 0.189(15) Uiso 1 1 d G . K -1
H12G H 0.7035 0.5955 0.9475 0.284 Uiso 1 1 calc R U K -1
H12H H 0.7461 0.6448 0.9885 0.284 Uiso 1 1 calc R U K -1
H12I H 0.7208 0.6300 0.9212 0.284 Uiso 1 1 calc R U K -1
O34 O 0.6046(5) 0.9748(10) 0.6994(7) 0.108(4) Uiso 1 1 d G . L -1
C128 C 0.6114(5) 1.0519(10) 0.7013(7) 0.156(12) Uiso 1 1 d G . L -1
H128 H 0.6199 1.0839 0.7336 0.187 Uiso 1 1 calc R U L -1
N14 N 0.6079(6) 1.0966(11) 0.6612(8) 0.206(14) Uiso 1 1 d G . L -1
C129 C 0.5951(11) 1.0525(18) 0.6104(10) 0.171(14) Uiso 1 1 d G . L -1
H12A H 0.5935 0.9897 0.6139 0.257 Uiso 1 1 calc R U L -1
H12B H 0.6146 1.0639 0.6076 0.257 Uiso 1 1 calc R U L -1
H12C H 0.5684 1.0742 0.5753 0.257 Uiso 1 1 calc R U L -1
C130 C 0.6168(11) 1.1888(12) 0.6673(15) 0.22(2) Uiso 1 1 d G . L -1
H13G H 0.6208 1.2050 0.6419 0.336 Uiso 1 1 calc R U L -1
H13H H 0.6415 1.2017 0.7078 0.336 Uiso 1 1 calc R U L -1
H13I H 0.5942 1.2222 0.6563 0.336 Uiso 1 1 calc R U L -1
O35 O 0.8460(4) 0.6932(9) 0.6626(6) 0.091(4) Uiso 1 1 d . . M -1
C131 C 0.8084(6) 0.6849(13) 0.6319(8) 0.086(5) Uiso 1 1 d . . M -1
H131 H 0.7999 0.6416 0.6427 0.103 Uiso 1 1 calc R U M -1
N15 N 0.7811(4) 0.7314(11) 0.5871(7) 0.083(4) Uiso 1 1 d D . M -1
C132 C 0.7908(11) 0.802(3) 0.5691(16) 0.152(11) Uiso 1 1 d . . M -1
H13A H 0.8190 0.8192 0.6016 0.228 Uiso 1 1 calc R U M -1
H13B H 0.7729 0.8512 0.5571 0.228 Uiso 1 1 calc R U M -1
H13C H 0.7870 0.7828 0.5364 0.228 Uiso 1 1 calc R U M -1
C133 C 0.7395(6) 0.7143(18) 0.5543(11) 0.114(7) Uiso 1 1 d D . M -1
H13D H 0.7272 0.6848 0.5180 0.171 Uiso 1 1 calc R U M -1
H13E H 0.7254 0.7694 0.5453 0.171 Uiso 1 1 calc R U M -1
H13F H 0.7375 0.6771 0.5770 0.171 Uiso 1 1 calc R U M -1
O37 O 1.0876(5) 0.7115(11) 0.9952(7) 0.120(5) Uiso 1 1 d G . N -1
C134 C 1.0587(5) 0.7585(11) 0.9598(6) 0.124(8) Uiso 1 1 d G . N -1
H134 H 1.0534 0.7738 0.9262 0.148 Uiso 1 1 calc R U N -1
N16 N 1.0332(4) 0.7911(10) 0.9640(7) 0.142(8) Uiso 1 1 d G . N -1
C136 C 1.0393(8) 0.771(2) 1.0140(11) 0.158(12) Uiso 1 1 d G . N -1
H13P H 1.0245 0.7177 1.0063 0.237 Uiso 1 1 calc DR U N -1
H13Q H 1.0293 0.8192 1.0211 0.237 Uiso 1 1 calc R U N -1
H13R H 1.0682 0.7623 1.0482 0.237 Uiso 1 1 calc R U N -1
C135 C 0.9993(7) 0.8468(17) 0.9193(11) 0.168(13) Uiso 1 1 d G . N -1
H13S H 1.0092 0.8975 0.9136 0.251 Uiso 1 1 calc R U N -1
H13T H 0.9858 0.8662 0.9313 0.251 Uiso 1 1 calc R U N -1
H13U H 0.9802 0.8142 0.8828 0.251 Uiso 1 1 calc R U N -1
O39 O 0.9073(4) 0.3997(13) 0.4678(6) 0.118(5) Uiso 1 1 d G . O -1
C137 C 0.9345(5) 0.3465(10) 0.4964(7) 0.183(15) Uiso 1 1 d G . O -1
H137 H 0.9280 0.2885 0.4821 0.219 Uiso 1 1 calc R U O -1
N17 N 0.9734(4) 0.3625(13) 0.5470(7) 0.155(9) Uiso 1 1 d G . O -1
C138 C 0.9859(6) 0.4495(17) 0.5718(11) 0.186 Uiso 1 1 d G U O -1
H13J H 0.9758 0.4618 0.5899 0.232 Uiso 1 1 calc R U O -1
H13K H 0.9747 0.4921 0.5410 0.232 Uiso 1 1 calc R U O -1
H13L H 1.0155 0.4531 0.6011 0.232 Uiso 1 1 calc R U O -1
C139 C 1.0038(7) 0.2944(19) 0.5779(12) 0.186 Uiso 1 1 d G U O -1
H13M H 0.9946 0.2452 0.5517 0.232 Uiso 1 1 calc R U O -1
H13N H 1.0082 0.2749 0.6111 0.232 Uiso 1 1 calc R U O -1
H13O H 1.0293 0.3169 0.5919 0.232 Uiso 1 1 calc R U O -1
O40 O 0.8025(4) 0.4257(11) 0.4598(6) 0.111(5) Uani 1 1 d D . . .
C140 C 0.8152(5) 0.4329(11) 0.5082(8) 0.086(5) Uani 1 1 d D . . .
H140 H 0.8381 0.4000 0.5396 0.103 Uiso 1 1 calc R U . .
N18 N 0.7974(5) 0.4859(11) 0.5174(7) 0.096(5) Uani 1 1 d D . . .
C141 C 0.7679(10) 0.556(2) 0.4795(15) 0.148(12) Uani 1 1 d . . . .
H14D H 0.7503 0.5637 0.4863 0.223 Uiso 1 1 calc R U . .
H14E H 0.7515 0.5410 0.4387 0.223 Uiso 1 1 calc R U . .
H14F H 0.7824 0.6108 0.4885 0.223 Uiso 1 1 calc R U . .
C142 C 0.8147(9) 0.491(2) 0.5768(10) 0.150(13) Uani 1 1 d D . . .
H14A H 0.8171 0.4317 0.5908 0.224 Uiso 1 1 calc R U . .
H14B H 0.7970 0.5255 0.5771 0.224 Uiso 1 1 calc R U . .
H14C H 0.8415 0.5176 0.6023 0.224 Uiso 1 1 calc R U . .
O41 O 0.7247(6) 0.9876(16) 1.0331(10) 0.174(9) Uiso 1 1 d G . . .
C143 C 0.7325(5) 0.9590(14) 1.0065(7) 0.145(10) Uiso 1 1 d G . . .
H143 H 0.7111 0.9574 0.9653 0.174 Uiso 1 1 calc R U . .
N19 N 0.7693(5) 0.9289(12) 1.0303(8) 0.136(7) Uiso 1 1 d G . . .
C144 C 0.8037(6) 0.929(3) 1.0930(9) 0.208(18) Uiso 1 1 d G . . .
H14G H 0.7944 0.9418 1.1121 0.312 Uiso 1 1 calc R U . .
H14H H 0.8231 0.9736 1.1035 0.312 Uiso 1 1 calc R U . .
H14I H 0.8168 0.8719 1.1056 0.312 Uiso 1 1 calc R U . .
C145 C 0.7756(9) 0.896(2) 0.9947(12) 0.22(2) Uiso 1 1 d G . . .
H14J H 0.7649 0.8365 0.9820 0.329 Uiso 1 1 calc R U . .
H14K H 0.8046 0.8955 1.0174 0.329 Uiso 1 1 calc R U . .
H14L H 0.7615 0.9333 0.9605 0.329 Uiso 1 1 calc R U . .

loop_
_atom_site_aniso_label
_atom_site_aniso_U_11
_atom_site_aniso_U_22
_atom_site_aniso_U_33
_atom_site_aniso_U_23
_atom_site_aniso_U_13
_atom_site_aniso_U_12
Cd1 0.0767(7) 0.0651(6) 0.1029(8) -0.0012(6) 0.0733(7) 0.0004(6)
Cd2 0.0764(7) 0.0561(7) 0.1556(13) 0.0133(8) 0.0884(9) 0.0079(6)
Cd3 0.0816(7) 0.0710(7) 0.0488(5) -0.0053(5) 0.0382(5) -0.0132(6)
Cd4 0.1105(10) 0.0534(6) 0.0519(6) -0.0020(5) 0.0411(6) 0.0069(7)
O1 0.105(10) 0.105(11) 0.157(14) -0.025(10) 0.105(11) -0.027(8)
O2 0.104(10) 0.095(10) 0.149(13) -0.006(9) 0.103(11) -0.014(8)
O3 0.183(19) 0.082(10) 0.25(2) 0.017(13) 0.18(2) 0.018(12)
O4 0.22(2) 0.23(2) 0.132(13) -0.041(13) 0.140(14) -0.063(16)
O5 0.079(9) 0.21(2) 0.135(13) 0.016(16) 0.070(10) 0.009(13)
O6 0.110(10) 0.082(9) 0.132(13) 0.030(8) 0.097(10) 0.015(7)
O7 0.111(10) 0.050(7) 0.178(16) 0.017(8) 0.106(12) 0.010(7)
O8 0.114(12) 0.048(7) 0.30(3) -0.015(11) 0.145(16) -0.003(8)
O9 0.074(7) 0.060(6) 0.113(9) -0.007(6) 0.074(7) -0.009(5)
O10 0.097(9) 0.064(7) 0.177(14) 0.014(8) 0.111(11) 0.011(6)
O11 0.077(7) 0.069(6) 0.083(7) -0.007(5) 0.066(6) 0.001(5)
O12 0.095(8) 0.107(10) 0.094(8) 0.038(8) 0.073(8) 0.045(8)
O13 0.070(7) 0.103(9) 0.068(7) 0.016(6) 0.049(6) 0.037(6)
O14 0.104(9) 0.087(8) 0.091(8) 0.024(6) 0.084(8) 0.031(6)
O15 0.087(7) 0.060(6) 0.114(9) -0.005(6) 0.087(7) 0.002(5)
O16 0.073(6) 0.078(7) 0.105(8) -0.004(6) 0.076(7) 0.009(5)
O17 0.109(9) 0.074(8) 0.049(6) -0.005(5) 0.042(7) -0.030(7)
O18 0.099(8) 0.065(6) 0.064(7) -0.012(5) 0.057(6) -0.012(6)
O19 0.078(6) 0.093(8) 0.081(7) -0.027(6) 0.065(6) -0.014(6)
O20 0.058(6) 0.105(8) 0.051(6) -0.025(5) 0.037(5) -0.012(5)
O21 0.065(6) 0.083(7) 0.068(6) -0.019(5) 0.051(5) 0.004(5)
O22 0.043(5) 0.068(6) 0.063(6) -0.008(5) 0.030(5) -0.005(4)
O23 0.089(8) 0.051(6) 0.075(7) 0.019(5) 0.048(6) -0.005(6)
O24 0.078(7) 0.084(8) 0.046(6) -0.007(5) 0.034(6) -0.003(6)
O25 0.190(17) 0.052(7) 0.076(9) -0.014(6) 0.073(11) -0.011(9)
O26 0.173(15) 0.046(6) 0.074(8) 0.003(6) 0.076(10) 0.017(8)
O27 0.145(11) 0.095(9) 0.085(8) -0.018(8) 0.087(9) 0.002(9)
O28 0.098(10) 0.089(9) 0.074(8) 0.002(7) 0.049(8) 0.019(8)
O29 0.156(15) 0.101(11) 0.054(7) -0.008(7) 0.051(9) -0.023(10)
O30 0.138(15) 0.140(15) 0.108(12) 0.034(11) 0.070(12) -0.023(12)
O31 0.148(14) 0.112(11) 0.055(8) -0.012(7) 0.034(9) -0.077(11)
O32 0.090(8) 0.119(11) 0.053(6) 0.018(7) 0.038(6) -0.023(8)
O36 0.072(9) 0.24(3) 0.135(14) -0.111(16) 0.060(10) -0.040(12)
O38 0.123(16) 0.50(6) 0.144(18) -0.05(3) 0.100(16) 0.03(3)
O42 0.17(2) 0.19(2) 0.086(12) 0.050(14) 0.027(13) -0.009(18)
O43 0.082(9) 0.21(2) 0.104(10) 0.010(12) 0.064(9) 0.009(11)
N1 0.153(18) 0.115(16) 0.24(3) -0.063(17) 0.17(2) -0.059(15)
N2 0.064(8) 0.080(10) 0.109(12) 0.012(8) 0.059(9) 0.014(7)
N3 0.062(7) 0.045(6) 0.073(7) 0.006(5) 0.052(6) 0.003(5)
N4 0.065(7) 0.052(7) 0.079(8) 0.005(5) 0.056(7) 0.002(5)
N5 0.078(10) 0.069(9) 0.108(13) 0.005(8) 0.062(10) -0.007(7)
N6 0.058(8) 0.094(10) 0.104(11) 0.007(8) 0.066(9) 0.013(7)
N7 0.062(7) 0.055(7) 0.043(6) -0.015(5) 0.033(6) -0.010(5)
N8 0.052(6) 0.040(5) 0.054(6) -0.007(4) 0.036(5) -0.002(5)
N9 0.092(11) 0.066(8) 0.048(7) -0.001(6) 0.037(8) 0.016(8)
N10 0.133(15) 0.072(10) 0.124(14) 0.033(9) 0.099(13) 0.008(10)
N11 0.101(12) 0.059(8) 0.038(7) -0.008(6) 0.029(8) -0.004(8)
N12 0.094(10) 0.064(8) 0.055(7) 0.002(6) 0.043(8) -0.006(7)
C1 0.104(15) 0.094(15) 0.146(19) -0.004(13) 0.103(16) -0.020(12)
C2 0.138(14) 0.171(17) 0.152(15) -0.002(11) 0.118(12) -0.014(11)
C7 0.134(19) 0.060(10) 0.136(19) -0.019(11) 0.114(18) -0.023(12)
C8 0.18(2) 0.131(19) 0.20(2) -0.076(17) 0.17(2) -0.080(17)
C9 0.162(19) 0.098(14) 0.134(17) -0.030(12) 0.128(16) -0.045(14)
C10 0.117(17) 0.16(2) 0.093(15) 0.000(15) 0.069(14) 0.020(17)
C11 0.082(12) 0.119(16) 0.076(12) 0.029(11) 0.047(10) 0.012(11)
C12 0.074(12) 0.102(15) 0.099(14) -0.020(12) 0.055(12) -0.008(11)
C13 0.064(10) 0.059(9) 0.087(12) 0.002(8) 0.046(10) -0.003(7)
C14 0.082(12) 0.059(10) 0.094(13) -0.011(8) 0.057(11) -0.027(9)
C15 0.069(11) 0.059(10) 0.124(18) 0.004(10) 0.061(12) -0.005(8)
C16 0.085(12) 0.075(12) 0.104(15) 0.026(10) 0.062(12) 0.005(10)
C17 0.080(11) 0.059(9) 0.103(13) 0.029(9) 0.062(11) 0.015(8)
C18 0.071(9) 0.032(7) 0.111(13) 0.010(7) 0.069(10) 0.001(6)
C19 0.094(13) 0.044(8) 0.103(15) 0.002(8) 0.063(12) -0.008(8)
C20 0.087(13) 0.082(12) 0.096(14) 0.013(10) 0.061(12) 0.010(10)
C21 0.157(19) 0.048(9) 0.22(3) 0.015(11) 0.17(2) 0.018(10)
C26 0.114(16) 0.054(10) 0.19(2) 0.005(12) 0.126(18) -0.004(10)
C27 0.064(9) 0.042(8) 0.109(13) -0.003(7) 0.062(10) 0.002(6)
C28 0.063(8) 0.036(7) 0.108(12) 0.002(6) 0.068(9) 0.004(5)
C33 0.057(8) 0.050(8) 0.073(9) -0.008(6) 0.048(8) -0.001(6)
C34 0.073(10) 0.050(8) 0.086(11) 0.006(7) 0.063(9) 0.011(7)
C35 0.060(8) 0.051(8) 0.079(10) 0.024(7) 0.050(8) 0.022(6)
C36 0.109(14) 0.080(12) 0.108(14) 0.024(10) 0.092(13) 0.029(10)
C37 0.100(12) 0.078(10) 0.061(9) 0.027(8) 0.060(10) 0.047(10)
C38 0.088(11) 0.065(9) 0.096(12) 0.014(8) 0.080(11) 0.017(8)
C39 0.059(7) 0.040(6) 0.053(7) 0.004(5) 0.042(7) 0.011(5)
C40 0.052(7) 0.041(6) 0.060(8) -0.001(6) 0.043(7) -0.002(5)
C41 0.049(7) 0.036(6) 0.059(8) -0.008(5) 0.040(6) -0.003(5)
C42 0.066(9) 0.059(8) 0.053(8) -0.001(6) 0.042(7) -0.009(7)
C43 0.057(7) 0.062(8) 0.053(7) -0.009(6) 0.040(7) 0.002(6)
C44 0.055(7) 0.049(7) 0.062(8) -0.002(6) 0.045(7) 0.005(6)
C45 0.070(8) 0.067(9) 0.070(9) 0.002(8) 0.056(8) 0.017(8)
C46 0.080(10) 0.055(8) 0.080(10) 0.008(7) 0.062(9) 0.008(7)
C47 0.068(8) 0.088(12) 0.097(11) -0.001(9) 0.072(9) 0.000(8)
C48 0.054(8) 0.066(9) 0.072(9) 0.009(7) 0.047(8) 0.005(7)
C53 0.049(8) 0.062(9) 0.085(12) 0.018(9) 0.039(9) -0.001(7)
C54 0.074(10) 0.062(9) 0.085(11) -0.006(8) 0.062(10) -0.008(8)
C55 0.052(8) 0.052(8) 0.054(8) 0.004(6) 0.029(7) -0.001(6)
C56 0.052(8) 0.090(11) 0.071(10) 0.009(8) 0.040(8) -0.005(8)
C57 0.065(10) 0.083(12) 0.099(12) -0.003(9) 0.060(10) 0.004(8)
C58 0.066(10) 0.097(13) 0.099(13) -0.033(10) 0.063(10) -0.007(9)
C59 0.056(8) 0.078(10) 0.059(9) -0.026(8) 0.035(8) -0.015(7)
C60 0.061(9) 0.056(8) 0.064(9) 0.003(7) 0.045(8) 0.001(6)
C61 0.056(10) 0.116(16) 0.078(13) 0.005(11) 0.031(10) 0.015(10)
C62 0.101(16) 0.15(2) 0.061(11) -0.006(12) 0.055(12) 0.028(14)
C63 0.067(9) 0.065(8) 0.032(7) -0.003(6) 0.030(7) -0.007(7)
C64 0.086(10) 0.063(8) 0.056(8) -0.027(8) 0.048(8) -0.023(9)
C69 0.054(9) 0.067(9) 0.054(8) -0.006(6) 0.036(7) 0.003(7)
C70 0.078(9) 0.044(8) 0.071(9) -0.019(6) 0.055(8) -0.017(6)
C71 0.050(7) 0.050(7) 0.045(7) -0.002(5) 0.032(6) 0.000(6)
C72 0.055(8) 0.066(8) 0.064(8) -0.018(6) 0.049(7) -0.005(6)
C73 0.035(6) 0.062(8) 0.053(7) -0.004(6) 0.028(6) 0.001(6)
C74 0.042(6) 0.045(6) 0.058(8) -0.005(6) 0.035(6) -0.006(5)
C75 0.045(6) 0.032(6) 0.052(7) 0.000(5) 0.034(6) -0.003(5)
C76 0.038(6) 0.047(7) 0.047(7) 0.003(5) 0.030(6) 0.001(5)
C77 0.054(8) 0.072(9) 0.062(8) -0.010(7) 0.045(7) -0.010(7)
C78 0.046(7) 0.081(10) 0.067(9) -0.002(8) 0.040(8) 0.010(7)
C79 0.051(8) 0.079(10) 0.066(9) -0.021(8) 0.041(8) -0.002(7)
C80 0.053(7) 0.056(7) 0.056(8) -0.009(6) 0.042(7) -0.005(6)
C81 0.045(7) 0.058(8) 0.055(8) -0.010(6) 0.029(7) -0.004(6)
C82 0.060(9) 0.027(6) 0.085(10) 0.009(6) 0.051(8) 0.002(5)
C83 0.065(8) 0.045(7) 0.038(7) -0.005(5) 0.023(6) -0.005(6)
C84 0.066(9) 0.077(11) 0.057(9) 0.009(8) 0.042(8) 0.001(8)
C85 0.062(9) 0.050(8) 0.067(9) -0.012(6) 0.042(8) -0.018(7)
C86 0.095(13) 0.067(10) 0.095(13) -0.005(9) 0.066(12) -0.005(9)
C87 0.123(19) 0.074(13) 0.20(3) 0.034(16) 0.11(2) -0.010(13)
C88 0.17(3) 0.056(12) 0.27(4) 0.039(17) 0.18(3) 0.035(14)
C89 0.19(3) 0.062(12) 0.081(15) -0.042(12) 0.081(17) -0.018(14)
C90 0.129(14) 0.026(7) 0.066(9) -0.001(6) 0.063(10) 0.002(7)
C91 0.141(19) 0.068(11) 0.062(11) 0.006(9) 0.048(13) -0.002(12)
C92 0.132(19) 0.058(10) 0.088(14) 0.028(10) 0.057(14) 0.041(12)
C93 0.25(4) 0.095(18) 0.12(2) 0.024(16) 0.11(3) 0.04(2)
C94 0.14(2) 0.085(14) 0.083(14) 0.027(11) 0.044(15) 0.052(15)
C95 0.15(2) 0.046(8) 0.054(9) -0.012(7) 0.056(12) -0.006(10)
C96 0.081(13) 0.065(10) 0.053(9) -0.002(7) 0.026(9) 0.002(9)
C97 0.090(11) 0.045(7) 0.055(8) 0.012(6) 0.052(8) 0.012(7)
C98 0.102(13) 0.042(8) 0.072(11) 0.007(7) 0.053(11) 0.010(8)
C99 0.081(12) 0.055(9) 0.093(14) -0.005(9) 0.059(11) -0.004(9)
C100 0.21(3) 0.046(8) 0.039(8) -0.012(7) 0.067(13) -0.006(12)
C101 0.118(16) 0.051(9) 0.112(16) 0.014(9) 0.088(14) 0.009(10)
C102 0.100(13) 0.043(8) 0.049(8) -0.003(6) 0.046(9) 0.004(8)
C103 0.090(13) 0.074(11) 0.079(11) 0.022(9) 0.058(11) 0.009(10)
C104 0.13(2) 0.111(18) 0.103(17) 0.011(13) 0.085(17) -0.008(15)
C105 0.092(15) 0.080(14) 0.13(2) 0.022(13) 0.065(16) -0.011(11)
C106 0.105(16) 0.079(12) 0.093(14) 0.019(10) 0.072(14) 0.005(11)
C107 0.105(14) 0.070(11) 0.20(2) 0.000(13) 0.125(17) -0.013(11)
C108 0.15(2) 0.051(10) 0.123(19) -0.007(10) 0.097(18) -0.024(11)
C109 0.116(17) 0.099(14) 0.077(12) -0.012(11) 0.057(13) -0.042(13)
C110 0.092(13) 0.117(16) 0.060(11) -0.005(10) 0.037(10) -0.065(13)
C115 0.108(15) 0.047(8) 0.076(11) 0.008(8) 0.063(12) 0.016(9)
C116 0.085(12) 0.062(9) 0.047(9) 0.000(7) 0.028(9) 0.004(9)
C117 0.111(16) 0.066(10) 0.067(11) 0.017(8) 0.059(12) 0.035(11)
C118 0.066(10) 0.062(9) 0.055(9) -0.001(7) 0.026(8) 0.015(8)
C119 0.090(12) 0.068(10) 0.045(8) 0.000(7) 0.038(8) 0.025(9)
C120 0.118(16) 0.103(16) 0.099(14) -0.012(12) 0.079(14) -0.028(12)
C121 0.090(12) 0.065(10) 0.053(9) -0.004(7) 0.042(9) -0.005(9)
C122 0.099(13) 0.046(8) 0.044(8) -0.003(6) 0.035(9) 0.003(8)
C123 0.085(12) 0.066(10) 0.059(10) -0.001(8) 0.031(9) 0.010(9)
C124 0.105(13) 0.057(9) 0.048(8) -0.015(7) 0.045(9) -0.026(9)
O40 0.102(10) 0.113(12) 0.065(8) 0.001(7) 0.039(7) 0.041(9)
C140 0.076(11) 0.063(11) 0.077(12) -0.004(8) 0.037(10) 0.013(8)
N18 0.094(11) 0.076(10) 0.079(10) -0.023(8) 0.045(9) 0.015(8)
C141 0.12(2) 0.16(3) 0.14(2) 0.04(2) 0.08(2) 0.017(19)
C142 0.14(2) 0.20(3) 0.107(18) -0.01(2) 0.088(18) 0.06(2)

loop_
_atom_type_symbol
_atom_type_description
_atom_type_scat_dispersion_real
_atom_type_scat_dispersion_imag
_atom_type_scat_source
C C 0.0033 0.0016 'International Tables Vol C Tables 4.2.6.8 and 6.1.1.4'
H H 0.0000 0.0000 'International Tables Vol C Tables 4.2.6.8 and 6.1.1.4'
Cd Cd -0.7940 1.1970 'International Tables Vol C Tables 4.2.6.8 and 6.1.1.4'
N N 0.0061 0.0033 'International Tables Vol C Tables 4.2.6.8 and 6.1.1.4'
O O 0.0106 0.0060 'International Tables Vol C Tables 4.2.6.8 and 6.1.1.4'

loop_
_geom_angle_atom_site_label_1
_geom_angle_atom_site_label_2
_geom_angle_atom_site_label_3
_geom_angle
_geom_angle_site_symmetry_1
_geom_angle_site_symmetry_3
O2 Cd1 O34 92.9(6) . .
O2 Cd1 N6 129.4(6) . 3_455
O34 Cd1 N6 86.0(5) . 3_455
O2 Cd1 O33 94.7(6) . .
O34 Cd1 O33 172.4(6) . .
N6 Cd1 O33 88.8(5) 3_455 .
O2 Cd1 O15 87.5(5) . .
O34 Cd1 O15 85.7(5) . .
N6 Cd1 O15 142.6(5) 3_455 .
O33 Cd1 O15 95.2(5) . .
O2 Cd1 O16 142.3(5) . .
O34 Cd1 O16 89.5(5) . .
N6 Cd1 O16 88.3(5) 3_455 .
O33 Cd1 O16 84.9(5) . .
O15 Cd1 O16 55.2(3) . .
O2 Cd1 O1 51.2(5) . .
O34 Cd1 O1 94.5(6) . .
N6 Cd1 O1 78.4(5) 3_455 .
O33 Cd1 O1 89.8(6) . .
O15 Cd1 O1 138.6(4) . .
O16 Cd1 O1 165.9(4) . .
O2 Cd1 C48 114.1(5) . .
O34 Cd1 C48 86.5(5) . .
N6 Cd1 C48 116.3(5) 3_455 .
O33 Cd1 C48 90.9(5) . .
O15 Cd1 C48 26.7(4) . .
O16 Cd1 C48 28.5(4) . .
O1 Cd1 C48 165.2(4) . .
O2 Cd1 C1 26.6(6) . .
O34 Cd1 C1 91.1(7) . .
N6 Cd1 C1 102.8(7) 3_455 .
O33 Cd1 C1 95.3(6) . .
O15 Cd1 C1 113.8(6) . .
O16 Cd1 C1 168.8(6) . .
O1 Cd1 C1 24.9(6) . .
C48 Cd1 C1 140.5(6) . .
O9 Cd2 N5 128.7(5) . .
O9 Cd2 O7 91.8(5) . .
N5 Cd2 O7 139.6(5) . .
O9 Cd2 O35 95.2(5) . .
N5 Cd2 O35 92.1(6) . .
O7 Cd2 O35 83.8(6) . .
O9 Cd2 O8 146.7(5) . .
N5 Cd2 O8 84.5(6) . .
O7 Cd2 O8 55.1(5) . .
O35 Cd2 O8 85.1(7) . .
O9 Cd2 O36 85.0(6) . .
N5 Cd2 O36 87.3(6) . .
O7 Cd2 O36 96.8(7) . .
O35 Cd2 O36 179.3(6) . .
O8 Cd2 O36 95.1(9) . .
O9 Cd2 C26 118.8(5) . .
N5 Cd2 C26 112.5(6) . .
O7 Cd2 C26 27.1(5) . .
O35 Cd2 C26 81.7(7) . .
O8 Cd2 C26 28.1(5) . .
O36 Cd2 C26 98.7(8) . .
N12 Cd3 O18 135.8(5) . .
N12 Cd3 O32 133.1(5) . .
O18 Cd3 O32 90.0(5) . .
N12 Cd3 O37 83.6(6) . .
O18 Cd3 O37 85.2(5) . .
O32 Cd3 O37 92.6(6) . .
N12 Cd3 O38 94.7(8) . .
O18 Cd3 O38 94.7(12) . .
O32 Cd3 O38 89.9(9) . .
O37 Cd3 O38 177.5(10) . .
N12 Cd3 O17 83.3(4) . .
O18 Cd3 O17 54.2(4) . .
O32 Cd3 O17 143.6(5) . .
O37 Cd3 O17 90.4(6) . .
O38 Cd3 O17 87.5(13) . .
N12 Cd3 O31 80.3(5) . .
O18 Cd3 O31 142.1(4) . .
O32 Cd3 O31 52.8(5) . .
O37 Cd3 O31 89.2(7) . .
O38 Cd3 O31 92.3(14) . .
O17 Cd3 O31 163.5(4) . .
N12 Cd3 C63 109.2(5) . .
O18 Cd3 C63 27.6(4) . .
O32 Cd3 C63 117.4(5) . .
O37 Cd3 C63 87.4(5) . .
O38 Cd3 C63 91.4(13) . .
O17 Cd3 C63 26.6(4) . .
O31 Cd3 C63 169.4(4) . .
O23 Cd4 N11 129.6(5) . 3_444
O23 Cd4 O39 88.3(5) . .
N11 Cd4 O39 88.1(6) 3_444 .
O23 Cd4 O26 92.8(5) . .
N11 Cd4 O26 137.6(5) 3_444 .
O39 Cd4 O26 91.5(7) . .
O23 Cd4 O40 94.6(5) . .
N11 Cd4 O40 92.6(6) 3_444 .
O39 Cd4 O40 175.6(6) . .
O26 Cd4 O40 85.1(6) . .
O23 Cd4 O25 147.8(4) . .
N11 Cd4 O25 82.5(5) 3_444 .
O39 Cd4 O25 91.1(7) . .
O26 Cd4 O25 55.1(4) . .
O40 Cd4 O25 84.7(7) . .
O23 Cd4 C89 119.8(6) . .
N11 Cd4 C89 110.6(6) 3_444 .
O39 Cd4 C89 92.2(9) . .
O26 Cd4 C89 27.0(6) . .
O40 Cd4 C89 83.6(8) . .
O25 Cd4 C89 28.1(6) . .
C1 O1 Cd1 86.3(15) . .
C1 O2 Cd1 99.6(12) . .
C26 O7 Cd2 92.6(11) . .
C26 O8 Cd2 87.4(11) . .
C27 O9 Cd2 101.3(9) . .
C48 O15 Cd1 95.1(9) . .
C48 O16 Cd1 89.2(9) . .
C63 O17 Cd3 84.5(9) . .
C63 O18 Cd3 95.1(9) . .
C84 O23 Cd4 102.3(10) . .
C89 O25 Cd4 81.3(13) . .
C89 O26 Cd4 94.4(11) . .
C110 O31 Cd3 87.3(12) . .
C110 O32 Cd3 98.4(11) . .
C7 N1 C8 123(2) . .
C7 N1 C2 119(3) . .
C8 N1 C2 117(3) . .
C20 N2 C19 121.1(17) . .
C20 N2 C21 117.9(17) . .
C19 N2 C21 119.6(19) . .
C33 N3 C34 123.9(11) . .
C33 N3 C28 117.7(12) . .
C34 N3 C28 117.6(12) . .
C45 N4 C46 125.6(12) . .
C45 N4 C47 117.0(12) . .
C46 N4 C47 116.1(12) . .
C53 N5 C57 119.9(17) . .
C53 N5 Cd2 119.6(13) . .
C57 N5 Cd2 120.4(14) . .
C58 N6 C62 119.2(14) . .
C58 N6 Cd1 124.1(12) . 3_545
C62 N6 Cd1 116.6(12) . 3_545
C70 N7 C69 125.9(12) . .
C70 N7 C64 116.1(12) . .
C69 N7 C64 117.0(12) . .
C81 N8 C82 125.8(12) . .
C81 N8 C83 115.1(12) . .
C82 N8 C83 118.7(12) . .
C95 N9 C96 123.5(15) . .
C95 N9 C90 117.9(14) . .
C96 N9 C90 117.5(17) . .
C108 N10 C107 124(2) . .
C108 N10 C109 118(2) . .
C107 N10 C109 115(2) . .
C115 N11 C119 119.7(15) . .
C115 N11 Cd4 119.0(14) . 3_556
C119 N11 Cd4 121.4(14) . 3_556
C120 N12 C124 118.4(16) . .
C120 N12 Cd3 117.9(14) . .
C124 N12 Cd3 123.5(11) . .
O1 C1 O2 121.4(19) . .
O1 C1 C2 115(2) . .
O2 C1 C2 123(2) . .
O1 C1 Cd1 68.8(12) . .
O2 C1 Cd1 53.8(10) . .
C2 C1 Cd1 172.7(18) . .
C3 C2 C1 108(2) . .
C3 C2 N1 110(3) . .
C1 C2 N1 102(2) . .
C3 C2 H2 111.9 . .
C1 C2 H2 111.9 . .
N1 C2 H2 111.9 . .
C4 C3 C2 125(3) . .
C4 C3 H3A 106.1 . .
C2 C3 H3A 106.1 . .
C4 C3 H3B 106.1 . .
C2 C3 H3B 106.1 . .
H3A C3 H3B 106.3 . .
C3 C4 C5 110.9 . .
C3 C4 C6 113.2 . .
C5 C4 C6 109.2 . .
C3 C4 H4 107.8 . .
C5 C4 H4 107.8 . .
C6 C4 H4 107.8 . .
C4 C5 H5A 109.5 . .
C4 C5 H5B 109.5 . .
H5A C5 H5B 109.5 . .
C4 C5 H5C 109.5 . .
H5A C5 H5C 109.5 . .
H5B C5 H5C 109.5 . .
C4 C6 H6A 109.5 . .
C4 C6 H6B 109.5 . .
H6A C6 H6B 109.5 . .
C4 C6 H6C 109.5 . .
H6A C6 H6C 109.5 . .
H6B C6 H6C 109.5 . .
O3 C7 N1 122(2) . .
O3 C7 C15 120(2) . .
N1 C7 C15 118(3) . .
O4 C8 N1 123(3) . .
O4 C8 C9 117(4) . .
N1 C8 C9 120(3) . .
C10 C9 C14 123(2) . .
C10 C9 C8 123(3) . .
C14 C9 C8 114(3) . .
C9 C10 C11 120(2) . .
C9 C10 H10 120.0 . .
C11 C10 H10 120.0 . .
C10 C11 C12 118(2) . .
C10 C11 H11 121.2 . .
C12 C11 H11 121.2 . .
C13 C12 C11 121(2) . .
C13 C12 C20 120(2) . .
C11 C12 C20 119.2(19) . .
C14 C13 C12 121(2) . .
C14 C13 C18 118.6(16) . .
C12 C13 C18 120.4(18) . .
C15 C14 C13 122(2) . .
C15 C14 C9 121(2) . .
C13 C14 C9 116.3(19) . .
C14 C15 C16 119(2) . .
C14 C15 C7 122(2) . .
C16 C15 C7 119(2) . .
C17 C16 C15 119.5(19) . .
C17 C16 H16 120.3 . .
C15 C16 H16 120.3 . .
C18 C17 C16 123(2) . .
C18 C17 H17 118.7 . .
C16 C17 H17 118.7 . .
C17 C18 C19 121.7(19) . .
C17 C18 C13 117.9(16) . .
C19 C18 C13 120.4(16) . .
O6 C19 C18 123.1(19) . .
O6 C19 N2 119(2) . .
C18 C19 N2 118(2) . .
O5 C20 N2 115.9(19) . .
O5 C20 C12 125(2) . .
N2 C20 C12 119.4(18) . .
N2 C21 C22 117.0(17) . .
N2 C21 C26 106.8(14) . .
C22 C21 C26 116.6(16) . .
N2 C21 H21 105.1 . .
C22 C21 H21 105.1 . .
C26 C21 H21 105.1 . .
C23 C22 C21 116.0(18) . .
C23 C22 H22A 108.3 . .
C21 C22 H22A 108.3 . .
C23 C22 H22B 108.3 . .
C21 C22 H22B 108.3 . .
H22A C22 H22B 107.4 . .
C22 C23 C24 111(2) . .
C22 C23 C25 101(2) . .
C24 C23 C25 102(3) . .
C22 C23 H23 114.2 . .
C24 C23 H23 114.2 . .
C25 C23 H23 114.2 . .
C23 C24 H24A 109.5 . .
C23 C24 H24B 109.5 . .
H24A C24 H24B 109.5 . .
C23 C24 H24C 109.5 . .
H24A C24 H24C 109.5 . .
H24B C24 H24C 109.5 . .
C23 C25 H25A 109.5 . .
C23 C25 H25B 109.5 . .
H25A C25 H25B 109.5 . .
C23 C25 H25C 109.5 . .
H25A C25 H25C 109.5 . .
H25B C25 H25C 109.5 . .
O7 C26 O8 124.2(16) . .
O7 C26 C21 121.3(16) . .
O8 C26 C21 114.5(15) . .
O7 C26 Cd2 60.3(9) . .
O8 C26 Cd2 64.5(9) . .
C21 C26 Cd2 172.3(19) . .
O10 C27 O9 125.7(15) . .
O10 C27 C28 118.5(14) . .
O9 C27 C28 115.6(13) . .
N3 C28 C29 114.4(12) . .
N3 C28 C27 110.2(10) . .
C29 C28 C27 115.3(13) . .
N3 C28 H28 105.3 . .
C29 C28 H28 105.3 . .
C27 C28 H28 105.3 . .
C28 C29 C30 116.5(9) . .
C28 C29 H29A 108.2 . .
C30 C29 H29A 108.2 . .
C28 C29 H29B 108.2 . .
C30 C29 H29B 108.2 . .
H29A C29 H29B 107.3 . .
C29 C30 C31 111.0 . .
C29 C30 C32 113.1 . .
C31 C30 C32 109.3 . .
C29 C30 H30 107.8 . .
C31 C30 H30 107.8 . .
C32 C30 H30 107.8 . .
C30 C31 H31A 109.5 . .
C30 C31 H31B 109.5 . .
H31A C31 H31B 109.5 . .
C30 C31 H31C 109.5 . .
H31A C31 H31C 109.5 . .
H31B C31 H31C 109.5 . .
C30 C32 H32A 109.5 . .
C30 C32 H32B 109.5 . .
H32A C32 H32B 109.5 . .
C30 C32 H32C 109.5 . .
H32A C32 H32C 109.5 . .
H32B C32 H32C 109.5 . .
O11 C33 N3 119.1(12) . .
O11 C33 C41 122.1(13) . .
N3 C33 C41 118.7(12) . .
O12 C34 N3 120.4(13) . .
O12 C34 C35 123.5(15) . .
N3 C34 C35 116.0(13) . .
C36 C35 C40 118.6(14) . .
C36 C35 C34 120.6(15) . .
C40 C35 C34 120.8(14) . .
C37 C36 C35 121.5(17) . .
C37 C36 H36 119.2 . .
C35 C36 H36 119.2 . .
C38 C37 C36 121.4(15) . .
C38 C37 H37 119.3 . .
C36 C37 H37 119.3 . .
C37 C38 C39 120.2(13) . .
C37 C38 C46 121.2(14) . .
C39 C38 C46 118.6(14) . .
C44 C39 C40 120.6(11) . .
C44 C39 C38 122.6(12) . .
C40 C39 C38 116.8(12) . .
C35 C40 C39 121.4(12) . .
C35 C40 C41 122.2(12) . .
C39 C40 C41 116.3(11) . .
C42 C41 C40 121.0(12) . .
C42 C41 C33 121.2(12) . .
C40 C41 C33 117.7(12) . .
C41 C42 C43 121.8(13) . .
C41 C42 H42 119.1 . .
C43 C42 H42 119.1 . .
C44 C43 C42 118.0(13) . .
C44 C43 H43 121.0 . .
C42 C43 H43 121.0 . .
C43 C44 C39 121.8(11) . .
C43 C44 C45 118.4(12) . .
C39 C44 C45 119.7(11) . .
O13 C45 N4 122.5(11) . .
O13 C45 C44 121.3(12) . .
N4 C45 C44 116.2(12) . .
O14 C46 N4 120.9(14) . .
O14 C46 C38 122.6(15) . .
N4 C46 C38 116.5(13) . .
C48 C47 C49 118.1(12) . .
C48 C47 N4 110.7(12) . .
C49 C47 N4 113.7(15) . .
C48 C47 H47 104.2 . .
C49 C47 H47 104.2 . .
N4 C47 H47 104.2 . .
O15 C48 O16 120.5(14) . .
O15 C48 C47 122.6(13) . .
O16 C48 C47 116.9(13) . .
O15 C48 Cd1 58.2(8) . .
O16 C48 Cd1 62.3(8) . .
C47 C48 Cd1 174.6(12) . .
C52 C50 C49 110.9(17) . .
C52 C50 C51 111.9(18) . .
C49 C50 C51 108.4(19) . .
C52 C50 H50 108.5 . .
C49 C50 H50 108.5 . .
C51 C50 H50 108.5 . .
C47 C49 C50 119.1(15) . .
C47 C49 H49A 107.5 . .
C50 C49 H49A 107.5 . .
C47 C49 H49B 107.5 . .
C50 C49 H49B 107.5 . .
H49A C49 H49B 107.0 . .
C50 C51 H51A 110.0 . .
C50 C51 H51B 109.1 . .
H51A C51 H51B 109.5 . .
C50 C51 H51C 109.3 . .
H51A C51 H51C 109.6 . .
H51B C51 H51C 109.4 . .
C50 C52 H52A 109.5 . .
C50 C52 H52B 109.5 . .
H52A C52 H52B 109.5 . .
C50 C52 H52C 109.5 . .
H52A C52 H52C 109.5 . .
H52B C52 H52C 109.5 . .
N5 C53 C54 120.8(16) . .
N5 C53 H53 119.6 . .
C54 C53 H53 119.6 . .
C55 C54 C53 122.2(16) . .
C55 C54 H54 118.9 . .
C53 C54 H54 118.9 . .
C54 C55 C56 115.0(14) . .
C54 C55 C60 122.6(14) . .
C56 C55 C60 122.3(13) . .
C57 C56 C55 120.7(16) . .
C57 C56 H56 119.6 . .
C55 C56 H56 119.6 . .
C56 C57 N5 121.2(18) . .
C56 C57 H57 119.4 . .
N5 C57 H57 119.4 . .
N6 C58 C59 126.3(17) . .
N6 C58 H58 116.8 . .
C59 C58 H58 116.8 . .
C58 C59 C60 119.3(15) . .
C58 C59 H59 120.3 . .
C60 C59 H59 120.3 . .
C61 C60 C59 114.4(14) . .
C61 C60 C55 122.6(15) . .
C59 C60 C55 123.0(14) . .
C60 C61 C62 121.8(17) . .
C60 C61 H61 119.1 . .
C62 C61 H61 119.1 . .
N6 C62 C61 118.8(16) . .
N6 C62 H62 120.6 . .
C61 C62 H62 120.6 . .
O17 C63 O18 126.2(15) . .
O17 C63 C64 117.8(12) . .
O18 C63 C64 115.8(13) . .
O17 C63 Cd3 68.9(9) . .
O18 C63 Cd3 57.3(8) . .
C64 C63 Cd3 171.5(11) . .
N7 C64 C65 114.8(13) . .
N7 C64 C63 109.7(12) . .
C65 C64 C63 113.1(13) . .
N7 C64 H64 106.2 . .
C65 C64 H64 106.2 . .
C63 C64 H64 106.2 . .
C66 C65 C64 117.5(15) . .
C66 C65 H65A 107.9 . .
C64 C65 H65A 107.9 . .
C66 C65 H65B 107.9 . .
C64 C65 H65B 107.9 . .
H65A C65 H65B 107.2 . .
C68 C66 C65 111(2) . .
C68 C66 C67 95.7(18) . .
C65 C66 C67 110(2) . .
C68 C66 H66 112.7 . .
C65 C66 H66 112.7 . .
C67 C66 H66 112.7 . .
C66 C67 H67A 109.5 . .
C66 C67 H67B 109.5 . .
H67A C67 H67B 109.5 . .
C66 C67 H67C 109.5 . .
H67A C67 H67C 109.5 . .
H67B C67 H67C 109.5 . .
C66 C68 H68A 109.5 . .
C66 C68 H68B 109.5 . .
H68A C68 H68B 109.5 . .
C66 C68 H68C 109.5 . .
H68A C68 H68C 109.5 . .
H68B C68 H68C 109.5 . .
O20 C69 N7 120.5(13) . .
O20 C69 C77 122.1(13) . .
N7 C69 C77 117.4(12) . .
O19 C70 N7 124.2(13) . .
O19 C70 C71 119.3(14) . .
N7 C70 C71 116.4(12) . .
C76 C71 C72 119.9(12) . .
C76 C71 C70 118.8(12) . .
C72 C71 C70 121.3(12) . .
C71 C72 C73 121.5(11) . .
C71 C72 H72 119.2 . .
C73 C72 H72 119.2 . .
C72 C73 C74 119.4(11) . .
C72 C73 H73 120.3 . .
C74 C73 H73 120.3 . .
C73 C74 C75 120.1(12) . .
C73 C74 C82 119.8(11) . .
C75 C74 C82 120.0(12) . .
C80 C75 C74 122.5(12) . .
C80 C75 C76 118.7(11) . .
C74 C75 C76 118.7(11) . .
C71 C76 C77 122.2(12) . .
C71 C76 C75 119.8(11) . .
C77 C76 C75 118.0(11) . .
C78 C77 C76 119.1(14) . .
C78 C77 C69 122.6(13) . .
C76 C77 C69 118.2(12) . .
C77 C78 C79 124.0(14) . .
C77 C78 H78 118.0 . .
C79 C78 H78 118.0 . .
C80 C79 C78 117.9(13) . .
C80 C79 H79 121.1 . .
C78 C79 H79 121.1 . .
C79 C80 C75 122.2(12) . .
C79 C80 C81 119.7(12) . .
C75 C80 C81 118.1(12) . .
O21 C81 N8 123.6(13) . .
O21 C81 C80 119.9(12) . .
N8 C81 C80 116.4(12) . .
O22 C82 N8 120.3(14) . .
O22 C82 C74 123.4(13) . .
N8 C82 C74 116.3(12) . .
N8 C83 C84 109.8(11) . .
N8 C83 C85 113.2(12) . .
C84 C83 C85 110.9(13) . .
N8 C83 H83 107.6 . .
C84 C83 H83 107.6 . .
C85 C83 H83 107.6 . .
O23 C84 O24 125.8(15) . .
O23 C84 C83 115.0(14) . .
O24 C84 C83 118.4(15) . .
C86 C85 C83 113.0(13) . .
C86 C85 H85A 109.0 . .
C83 C85 H85A 109.0 . .
C86 C85 H85B 109.0 . .
C83 C85 H85B 109.0 . .
H85A C85 H85B 107.8 . .
C85 C86 C88 113.0(17) . .
C85 C86 C87 108.9(17) . .
C88 C86 C87 110.7(19) . .
C85 C86 H86 108.0 . .
C88 C86 H86 108.0 . .
C87 C86 H86 108.0 . .
C86 C87 H87A 109.5 . .
C86 C87 H87B 109.5 . .
H87A C87 H87B 109.5 . .
C86 C87 H87C 109.5 . .
H87A C87 H87C 109.5 . .
H87B C87 H87C 109.5 . .
C86 C88 H88A 109.5 . .
C86 C88 H88B 109.5 . .
H88A C88 H88B 109.5 . .
C86 C88 H88C 109.5 . .
H88A C88 H88C 109.5 . .
H88B C88 H88C 109.5 . .
O26 C89 O25 129.2(19) . .
O26 C89 C90 117.8(15) . .
O25 C89 C90 113(2) . .
O26 C89 Cd4 58.6(10) . .
O25 C89 Cd4 70.7(10) . .
C90 C89 Cd4 170(2) . .
N9 C90 C89 107.5(16) . .
N9 C90 C91 111.7(16) . .
C89 C90 C91 115.2(17) . .
N9 C90 H90 107.4 . .
C89 C90 H90 107.4 . .
C91 C90 H90 107.4 . .
C92 C91 C90 117.9(18) . .
C92 C91 H91A 107.8 . .
C90 C91 H91A 107.8 . .
C92 C91 H91B 107.8 . .
C90 C91 H91B 107.8 . .
H91A C91 H91B 107.2 . .
C94 C92 C91 110(2) . .
C94 C92 C93 115(2) . .
C91 C92 C93 110(2) . .
C94 C92 H92 106.9 . .
C91 C92 H92 106.9 . .
C93 C92 H92 106.9 . .
C92 C93 H93A 109.5 . .
C92 C93 H93B 109.5 . .
H93A C93 H93B 109.5 . .
C92 C93 H93C 109.5 . .
H93A C93 H93C 109.5 . .
H93B C93 H93C 109.5 . .
C92 C94 H94A 109.5 . .
C92 C94 H94B 109.5 . .
H94A C94 H94B 109.5 . .
C92 C94 H94C 109.5 . .
H94A C94 H94C 109.5 . .
H94B C94 H94C 109.5 . .
O27 C95 N9 121.3(16) . .
O27 C95 C103 119(2) . .
N9 C95 C103 119.6(17) . .
O28 C96 C97 125(2) . .
O28 C96 N9 118.5(16) . .
C97 C96 N9 116.9(19) . .
C102 C97 C96 122.5(16) . .
C102 C97 C98 118.0(15) . .
C96 C97 C98 119.0(18) . .
C99 C98 C97 125(2) . .
C99 C98 H98 117.7 . .
C97 C98 H98 117.7 . .
C98 C99 C100 117.0(19) . .
C98 C99 H99 121.5 . .
C100 C99 H99 121.5 . .
C99 C100 C101 123.1(18) . .
C99 C100 C108 122(2) . .
C101 C100 C108 115(3) . .
C106 C101 C102 123(2) . .
C106 C101 C100 120(2) . .
C102 C101 C100 117(2) . .
C101 C102 C97 120.1(15) . .
C101 C102 C103 120.0(18) . .
C97 C102 C103 119.7(15) . .
C104 C103 C102 119(2) . .
C104 C103 C95 125(2) . .
C102 C103 C95 116.6(18) . .
C103 C104 C105 119(2) . .
C103 C104 H104 120.5 . .
C105 C104 H104 120.5 . .
C106 C105 C104 122(2) . .
C106 C105 H105 118.9 . .
C104 C105 H105 118.9 . .
C101 C106 C105 117(2) . .
C101 C106 C107 120(2) . .
C105 C106 C107 122(2) . .
O30 C107 N10 128(2) . .
O30 C107 C106 114(2) . .
N10 C107 C106 118(2) . .
N10 C108 O29 122(2) . .
N10 C108 C100 120(3) . .
O29 C108 C100 118(2) . .
C110 C109 C111 113(2) . .
C110 C109 N10 106.9(15) . .
C111 C109 N10 117(2) . .
C110 C109 H109 106.4 . .
C111 C109 H109 106.4 . .
N10 C109 H109 106.4 . .
O31 C110 O32 120(2) . .
O31 C110 C109 116.5(17) . .
O32 C110 C109 122.3(16) . .
C112 C111 C109 126(3) . .
C112 C111 H11A 105.7 . .
C109 C111 H11A 105.7 . .
C112 C111 H11B 105.7 . .
C109 C111 H11B 105.7 . .
H11A C111 H11B 106.2 . .
C111 C112 C114 114(3) . .
C111 C112 C113 104(3) . .
C114 C112 C113 112(4) . .
C111 C112 H112 108.7 . .
C114 C112 H112 108.7 . .
C113 C112 H112 108.7 . .
C112 C113 H11C 109.5 . .
C112 C113 H11D 109.5 . .
H11C C113 H11D 109.5 . .
C112 C113 H11E 109.5 . .
H11C C113 H11E 109.5 . .
H11D C113 H11E 109.5 . .
C112 C114 H11F 109.5 . .
C112 C114 H11G 109.5 . .
H11F C114 H11G 109.5 . .
C112 C114 H11H 109.5 . .
H11F C114 H11H 109.5 . .
H11G C114 H11H 109.5 . .
N11 C115 C116 122.9(19) . .
N11 C115 H115 118.6 . .
C116 C115 H115 118.6 . .
C115 C116 C117 119(2) . .
C115 C116 H116 120.7 . .
C117 C116 H116 120.7 . .
C118 C117 C116 117.1(17) . .
C118 C117 C122 121.7(18) . .
C116 C117 C122 121(2) . .
C119 C118 C117 119.0(19) . .
C119 C118 H118 120.5 . .
C117 C118 H118 120.5 . .
N11 C119 C118 123(2) . .
N11 C119 H119 118.7 . .
C118 C119 H119 118.7 . .
N12 C120 C121 122.6(19) . .
N12 C120 H120 118.7 . .
C121 C120 H120 118.7 . .
C122 C121 C120 117.3(17) . .
C122 C121 H121 121.3 . .
C120 C121 H121 121.3 . .
C121 C122 C123 121.5(15) . .
C121 C122 C117 118.4(18) . .
C123 C122 C117 120.1(19) . .
C122 C123 C124 118(2) . .
C122 C123 H123 120.9 . .
C124 C123 H123 120.9 . .
N12 C124 C123 121.6(18) . .
N12 C124 H124 119.2 . .
C123 C124 H124 119.2 . .
C125 O33 Cd1 122.3(8) . .
O33 C125 N13 126.0 . .
O33 C125 H125 117.0 . .
N13 C125 H125 117.0 . .
C125 N13 C127 121.8 . .
C125 N13 C126 120.5 . .
C127 N13 C126 117.7 . .
N13 C126 H12D 109.5 . .
N13 C126 H12E 109.5 . .
H12D C126 H12E 109.5 . .
N13 C126 H12F 109.5 . .
H12D C126 H12F 109.5 . .
H12E C126 H12F 109.5 . .
N13 C127 H12G 109.5 . .
N13 C127 H12H 109.5 . .
H12G C127 H12H 109.5 . .
N13 C127 H12I 109.5 . .
H12G C127 H12I 109.5 . .
H12H C127 H12I 109.5 . .
C128 O34 Cd1 114.5(9) . .
O34 C128 N14 125.9 . .
O34 C128 H128 117.0 . .
N14 C128 H128 117.0 . .
C128 N14 C130 121.9 . .
C128 N14 C129 120.5 . .
C130 N14 C129 117.6 . .
N14 C129 H12A 109.5 . .
N14 C129 H12B 109.5 . .
H12A C129 H12B 109.5 . .
N14 C129 H12C 109.5 . .
H12A C129 H12C 109.5 . .
H12B C129 H12C 109.5 . .
N14 C130 H13G 109.5 . .
N14 C130 H13H 109.5 . .
H13G C130 H13H 109.5 . .
N14 C130 H13I 109.5 . .
H13G C130 H13I 109.5 . .
H13H C130 H13I 109.5 . .
C131 O35 Cd2 116.9(12) . .
O35 C131 N15 124.0(19) . .
O35 C131 H131 118.0 . .
N15 C131 H131 118.0 . .
C131 N15 C133 119.4(19) . .
C131 N15 C132 122(2) . .
C133 N15 C132 118(2) . .
N15 C132 H13A 109.5 . .
N15 C132 H13B 109.5 . .
H13A C132 H13B 109.5 . .
N15 C132 H13C 109.5 . .
H13A C132 H13C 109.5 . .
H13B C132 H13C 109.5 . .
N15 C133 H13D 109.5 . .
N15 C133 H13E 109.5 . .
H13D C133 H13E 109.5 . .
N15 C133 H13F 109.5 . .
H13D C133 H13F 109.5 . .
H13E C133 H13F 109.5 . .
C134 O37 Cd3 127.1(8) . .
O37 C134 N16 125.8 . .
O37 C134 H134 117.1 . .
N16 C134 H134 117.1 . .
C134 N16 C135 121.8 . .
C134 N16 C136 120.6 . .
C135 N16 C136 117.7 . .
N16 C136 H13P 109.5 . .
N16 C136 H13Q 109.5 . .
H13P C136 H13Q 109.5 . .
N16 C136 H13R 109.5 . .
H13P C136 H13R 109.5 . .
H13Q C136 H13R 109.5 . .
N16 C135 H13S 109.5 . .
N16 C135 H13T 109.5 . .
H13S C135 H13T 109.5 . .
N16 C135 H13U 109.5 . .
H13S C135 H13U 109.5 . .
H13T C135 H13U 109.5 . .
C137 O39 Cd4 123.7(11) . .
O39 C137 N17 125.9 . .
O39 C137 H137 117.0 . .
N17 C137 H137 117.0 . .
C137 N17 C139 121.8 . .
C137 N17 C138 120.5 . .
C139 N17 C138 117.7 . .
N17 C138 H13J 109.5 . .
N17 C138 H13K 109.5 . .
H13J C138 H13K 109.5 . .
N17 C138 H13L 109.5 . .
H13J C138 H13L 109.5 . .
H13K C138 H13L 109.5 . .
N17 C139 H13M 109.5 . .
N17 C139 H13N 109.5 . .
H13M C139 H13N 109.5 . .
N17 C139 H13O 109.5 . .
H13M C139 H13O 109.5 . .
H13N C139 H13O 109.5 . .
C140 O40 Cd4 111.8(12) . .
O40 C140 N18 120.9(17) . .
O40 C140 H140 119.6 . .
N18 C140 H140 119.6 . .
C140 N18 C142 117.2(17) . .
C140 N18 C141 129(2) . .
C142 N18 C141 113(2) . .
N18 C141 H14D 109.5 . .
N18 C141 H14E 109.5 . .
H14D C141 H14E 109.5 . .
N18 C141 H14F 109.5 . .
H14D C141 H14F 109.5 . .
H14E C141 H14F 109.5 . .
N18 C142 H14A 109.5 . .
N18 C142 H14B 109.5 . .
H14A C142 H14B 109.5 . .
N18 C142 H14C 109.5 . .
H14A C142 H14C 109.5 . .
H14B C142 H14C 109.5 . .
O41 C143 N19 126.0 . .
O41 C143 H143 117.0 . .
N19 C143 H143 117.0 . .
C143 N19 C145 121.8 . .
C143 N19 C144 120.5 . .
C145 N19 C144 117.7 . .
N19 C144 H14G 109.5 . .
N19 C144 H14H 109.5 . .
H14G C144 H14H 109.5 . .
N19 C144 H14I 109.5 . .
H14G C144 H14I 109.5 . .
H14H C144 H14I 109.5 . .
N19 C145 H14J 109.5 . .
N19 C145 H14K 109.5 . .
H14J C145 H14K 109.5 . .
N19 C145 H14L 109.5 . .
H14J C145 H14L 109.5 . .
H14K C145 H14L 109.5 . .

loop_
_geom_bond_atom_site_label_1
_geom_bond_atom_site_label_2
_geom_bond_distance
_geom_bond_site_symmetry_2
Cd1 O2 2.259(13) .
Cd1 O34 2.304(15) .
Cd1 N6 2.312(11) 3_455
Cd1 O33 2.313(13) .
Cd1 O15 2.339(10) .
Cd1 O16 2.428(12) .
Cd1 O1 2.577(16) .
Cd1 C48 2.741(17) .
Cd1 C1 2.76(2) .
Cd2 O9 2.233(10) .
Cd2 N5 2.281(17) .
Cd2 O7 2.311(14) .
Cd2 O35 2.376(14) .
Cd2 O8 2.402(15) .
Cd2 O36 2.50(2) .
Cd2 C26 2.659(17) .
Cd3 N12 2.264(14) .
Cd3 O18 2.272(12) .
Cd3 O32 2.294(11) .
Cd3 O37 2.307(13) .
Cd3 O38 2.33(2) .
Cd3 O17 2.519(12) .
Cd3 O31 2.547(15) .
Cd3 C63 2.688(15) .
Cd4 O23 2.252(11) .
Cd4 N11 2.275(13) 3_444
Cd4 O39 2.301(15) .
Cd4 O26 2.304(13) .
Cd4 O40 2.365(16) .
Cd4 O25 2.569(14) .
Cd4 C89 2.69(2) .
O1 C1 1.17(2) .
O2 C1 1.25(3) .
O3 C7 1.28(3) .
O4 C8 1.23(4) .
O5 C20 1.30(3) .
O6 C19 1.24(3) .
O7 C26 1.21(2) .
O8 C26 1.25(2) .
O9 C27 1.289(19) .
O10 C27 1.23(2) .
O11 C33 1.238(18) .
O12 C34 1.191(19) .
O13 C45 1.212(18) .
O14 C46 1.199(18) .
O15 C48 1.236(18) .
O16 C48 1.308(18) .
O17 C63 1.211(18) .
O18 C63 1.249(18) .
O19 C70 1.217(17) .
O20 C69 1.218(18) .
O21 C81 1.226(17) .
O22 C82 1.231(17) .
O23 C84 1.23(2) .
O24 C84 1.25(2) .
O25 C89 1.28(2) .
O26 C89 1.23(3) .
O27 C95 1.26(2) .
O28 C96 1.24(3) .
O29 C108 1.27(3) .
O30 C107 1.23(3) .
O31 C110 1.23(2) .
O32 C110 1.26(3) .
N1 C7 1.31(4) .
N1 C8 1.38(5) .
N1 C2 1.59(3) .
N2 C20 1.40(3) .
N2 C19 1.44(3) .
N2 C21 1.47(2) .
N3 C33 1.386(19) .
N3 C34 1.45(2) .
N3 C28 1.470(17) .
N4 C45 1.403(18) .
N4 C46 1.41(2) .
N4 C47 1.508(18) .
N5 C53 1.29(3) .
N5 C57 1.37(2) .
N6 C58 1.27(2) .
N6 C62 1.30(2) .
N6 Cd1 2.312(11) 3_545
N7 C70 1.36(2) .
N7 C69 1.388(19) .
N7 C64 1.492(17) .
N8 C81 1.357(18) .
N8 C82 1.422(18) .
N8 C83 1.494(17) .
N9 C95 1.37(3) .
N9 C96 1.43(3) .
N9 C90 1.50(2) .
N10 C108 1.24(3) .
N10 C107 1.28(3) .
N10 C109 1.57(3) .
N11 C115 1.31(3) .
N11 C119 1.32(3) .
N11 Cd4 2.275(13) 3_556
N12 C120 1.34(3) .
N12 C124 1.34(2) .
C1 C2 1.56(4) .
C2 C3 1.55(3) .
C2 H2 1.0000 .
C3 C4 1.5108 .
C3 H3A 0.9900 .
C3 H3B 0.9900 .
C4 C5 1.5305 .
C4 C6 1.5395 .
C4 H4 1.0000 .
C5 H5A 0.9800 .
C5 H5B 0.9800 .
C5 H5C 0.9800 .
C6 H6A 0.9800 .
C6 H6B 0.9800 .
C6 H6C 0.9800 .
C7 C15 1.44(3) .
C8 C9 1.50(2) .
C9 C10 1.34(4) .
C9 C14 1.44(3) .
C10 C11 1.37(4) .
C10 H10 0.9500 .
C11 C12 1.44(3) .
C11 H11 0.9500 .
C12 C13 1.37(3) .
C12 C20 1.46(3) .
C13 C14 1.37(3) .
C13 C18 1.46(3) .
C14 C15 1.36(3) .
C15 C16 1.42(3) .
C16 C17 1.37(3) .
C16 H16 0.9500 .
C17 C18 1.36(2) .
C17 H17 0.9500 .
C18 C19 1.41(3) .
C21 C22 1.485(13) .
C21 C26 1.55(2) .
C21 H21 1.0000 .
C22 C23 1.47(2) .
C22 H22A 0.9900 .
C22 H22B 0.9900 .
C23 C24 1.52(2) .
C23 C25 1.53(3) .
C23 H23 1.0000 .
C24 H24A 0.9800 .
C24 H24B 0.9800 .
C24 H24C 0.9800 .
C25 H25A 0.9800 .
C25 H25B 0.9800 .
C25 H25C 0.9800 .
C27 C28 1.53(2) .
C28 C29 1.48(2) .
C28 H28 1.0000 .
C29 C30 1.5118 .
C29 H29A 0.9900 .
C29 H29B 0.9900 .
C30 C31 1.5296 .
C30 C32 1.5401 .
C30 H30 1.0000 .
C31 H31A 0.9800 .
C31 H31B 0.9800 .
C31 H31C 0.9800 .
C32 H32A 0.9800 .
C32 H32B 0.9800 .
C32 H32C 0.9800 .
C33 C41 1.471(18) .
C34 C35 1.46(2) .
C35 C36 1.37(2) .
C35 C40 1.39(2) .
C36 C37 1.37(2) .
C36 H36 0.9500 .
C37 C38 1.35(2) .
C37 H37 0.9500 .
C38 C39 1.44(2) .
C38 C46 1.50(2) .
C39 C44 1.383(19) .
C39 C40 1.420(18) .
C40 C41 1.448(18) .
C41 C42 1.34(2) .
C42 C43 1.42(2) .
C42 H42 0.9500 .
C43 C44 1.370(19) .
C43 H43 0.9500 .
C44 C45 1.509(15) .
C47 C48 1.45(2) .
C47 C49 1.48(2) .
C47 H47 1.0000 .
C50 C52 1.52(3) .
C50 C49 1.53(3) .
C50 C51 1.56(3) .
C50 H50 1.0000 .
C49 H49A 0.9900 .
C49 H49B 0.9900 .
C51 H51A 0.9814 .
C51 H51B 0.9808 .
C51 H51C 0.9811 .
C52 H52A 0.9800 .
C52 H52B 0.9800 .
C52 H52C 0.9800 .
C53 C54 1.39(2) .
C53 H53 0.9500 .
C54 C55 1.38(2) .
C54 H54 0.9500 .
C55 C56 1.39(2) .
C55 C60 1.43(2) .
C56 C57 1.36(2) .
C56 H56 0.9500 .
C57 H57 0.9500 .
C58 C59 1.36(2) .
C58 H58 0.9500 .
C59 C60 1.40(2) .
C59 H59 0.9500 .
C60 C61 1.36(3) .
C61 C62 1.47(2) .
C61 H61 0.9500 .
C62 H62 0.9500 .
C63 C64 1.57(2) .
C64 C65 1.53(2) .
C64 H64 1.0000 .
C65 C66 1.53(3) .
C65 H65A 0.9900 .
C65 H65B 0.9900 .
C66 C68 1.51(2) .
C66 C67 1.61(3) .
C66 H66 1.0000 .
C67 H67A 0.9800 .
C67 H67B 0.9800 .
C67 H67C 0.9800 .
C68 H68A 0.9800 .
C68 H68B 0.9800 .
C68 H68C 0.9800 .
C69 C77 1.48(2) .
C70 C71 1.525(19) .
C71 C76 1.381(18) .
C71 C72 1.388(19) .
C72 C73 1.394(19) .
C72 H72 0.9500 .
C73 C74 1.402(19) .
C73 H73 0.9500 .
C74 C75 1.408(18) .
C74 C82 1.44(2) .
C75 C80 1.385(18) .
C75 C76 1.442(18) .
C76 C77 1.437(19) .
C77 C78 1.33(2) .
C78 C79 1.39(2) .
C78 H78 0.9500 .
C79 C80 1.37(2) .
C79 H79 0.9500 .
C80 C81 1.517(19) .
C83 C84 1.55(2) .
C83 C85 1.56(2) .
C83 H83 1.0000 .
C85 C86 1.51(3) .
C85 H85A 0.9900 .
C85 H85B 0.9900 .
C86 C88 1.54(2) .
C86 C87 1.55(3) .
C86 H86 1.0000 .
C87 H87A 0.9800 .
C87 H87B 0.9800 .
C87 H87C 0.9800 .
C88 H88A 0.9800 .
C88 H88B 0.9800 .
C88 H88C 0.9800 .
C89 C90 1.53(2) .
C90 C91 1.54(3) .
C90 H90 1.0000 .
C91 C92 1.50(3) .
C91 H91A 0.9900 .
C91 H91B 0.9900 .
C92 C94 1.47(4) .
C92 C93 1.55(2) .
C92 H92 1.0000 .
C93 H93A 0.9800 .
C93 H93B 0.9800 .
C93 H93C 0.9800 .
C94 H94A 0.9800 .
C94 H94B 0.9800 .
C94 H94C 0.9800 .
C95 C103 1.50(2) .
C96 C97 1.42(2) .
C97 C102 1.41(3) .
C97 C98 1.45(2) .
C98 C99 1.31(3) .
C98 H98 0.9500 .
C99 C100 1.41(3) .
C99 H99 0.9500 .
C100 C101 1.45(3) .
C100 C108 1.501(18) .
C101 C106 1.26(3) .
C101 C102 1.40(3) .
C102 C103 1.46(3) .
C103 C104 1.25(3) .
C104 C105 1.47(4) .
C104 H104 0.9500 .
C105 C106 1.39(4) .
C105 H105 0.9500 .
C106 C107 1.511(18) .
C109 C110 1.50(3) .
C109 C111 1.54(2) .
C109 H109 1.0000 .
C111 C112 1.46(2) .
C111 H11A 0.9900 .
C111 H11B 0.9900 .
C112 C114 1.51(3) .
C112 C113 1.54(3) .
C112 H112 1.0000 .
C113 H11C 0.9800 .
C113 H11D 0.9800 .
C113 H11E 0.9800 .
C114 H11F 0.9800 .
C114 H11G 0.9800 .
C114 H11H 0.9800 .
C115 C116 1.35(3) .
C115 H115 0.9500 .
C116 C117 1.44(3) .
C116 H116 0.9500 .
C117 C118 1.38(3) .
C117 C122 1.51(2) .
C118 C119 1.36(2) .
C118 H118 0.9500 .
C119 H119 0.9500 .
C120 C121 1.41(3) .
C120 H120 0.9500 .
C121 C122 1.34(3) .
C121 H121 0.9500 .
C122 C123 1.38(3) .
C123 C124 1.39(2) .
C123 H123 0.9500 .
C124 H124 0.9500 .
O33 C125 1.2168 .
C125 N13 1.3629 .
C125 H125 0.9500 .
N13 C127 1.4501 .
N13 C126 1.4530 .
C126 H12D 0.9800 .
C126 H12E 0.9800 .
C126 H12F 0.9800 .
C127 H12G 0.9800 .
C127 H12H 0.9800 .
C127 H12I 0.9800 .
O34 C128 1.2164 .
C128 N14 1.3634 .
C128 H128 0.9500 .
N14 C130 1.4500 .
N14 C129 1.4546 .
C129 H12A 0.9800 .
C129 H12B 0.9800 .
C129 H12C 0.9800 .
C130 H13G 0.9800 .
C130 H13H 0.9800 .
C130 H13I 0.9800 .
O35 C131 1.27(2) .
C131 N15 1.28(2) .
C131 H131 0.9500 .
N15 C133 1.43(2) .
N15 C132 1.43(4) .
C132 H13A 0.9800 .
C132 H13B 0.9800 .
C132 H13C 0.9800 .
C133 H13D 0.9800 .
C133 H13E 0.9800 .
C133 H13F 0.9800 .
O37 C134 1.2159 .
C134 N16 1.3645 .
C134 H134 0.9500 .
N16 C135 1.4503 .
N16 C136 1.4533 .
C136 H13P 0.9800 .
C136 H13Q 0.9800 .
C136 H13R 0.9800 .
C135 H13S 0.9800 .
C135 H13T 0.9800 .
C135 H13U 0.9800 .
O39 C137 1.2159 .
C137 N17 1.3627 .
C137 H137 0.9500 .
N17 C139 1.4517 .
N17 C138 1.4527 .
C138 H13J 0.9800 .
C138 H13K 0.9800 .
C138 H13L 0.9800 .
C139 H13M 0.9800 .
C139 H13N 0.9800 .
C139 H13O 0.9800 .
O40 C140 1.224(18) .
C140 N18 1.323(19) .
C140 H140 0.9500 .
N18 C142 1.47(2) .
N18 C141 1.48(3) .
C141 H14D 0.9800 .
C141 H14E 0.9800 .
C141 H14F 0.9800 .
C142 H14A 0.9800 .
C142 H14B 0.9800 .
C142 H14C 0.9800 .
O41 C143 1.2162 .
C143 N19 1.3628 .
C143 H143 0.9500 .
N19 C145 1.4498 .
N19 C144 1.4534 .
C144 H14G 0.9800 .
C144 H14H 0.9800 .
C144 H14I 0.9800 .
C145 H14J 0.9800 .
C145 H14K 0.9800 .
C145 H14L 0.9800 .

loop_
_geom_torsion_atom_site_label_1
_geom_torsion_atom_site_label_2
_geom_torsion_atom_site_label_3
_geom_torsion_atom_site_label_4
_geom_torsion
_geom_torsion_site_symmetry_1
Cd1 O1 C1 O2 -12(2) .
Cd1 O1 C1 C2 173(2) .
Cd1 O2 C1 O1 14(3) .
Cd1 O2 C1 C2 -172(2) .
O1 C1 C2 C3 -57(4) .
O2 C1 C2 C3 128(3) .
O1 C1 C2 N1 -174(2) .
O2 C1 C2 N1 12(4) .
C7 N1 C2 C3 -46(3) .
C8 N1 C2 C3 143(3) .
C7 N1 C2 C1 69(3) .
C8 N1 C2 C1 -102(3) .
C1 C2 C3 C4 -156(3) .
N1 C2 C3 C4 -45(4) .
C2 C3 C4 C5 -63(4) .
C2 C3 C4 C6 174(4) .
C8 N1 C7 O3 168(2) .
C2 N1 C7 O3 -3(3) .
C8 N1 C7 C15 -18(3) .
C2 N1 C7 C15 171.8(19) .
C7 N1 C8 O4 -170(3) .
C2 N1 C8 O4 0(4) .
C7 N1 C8 C9 13(4) .
C2 N1 C8 C9 -177(2) .
O4 C8 C9 C10 4(4) .
N1 C8 C9 C10 -178(3) .
O4 C8 C9 C14 -177(2) .
N1 C8 C9 C14 0(3) .
C14 C9 C10 C11 11(4) .
C8 C9 C10 C11 -171(2) .
C9 C10 C11 C12 -8(4) .
C10 C11 C12 C13 0(4) .
C10 C11 C12 C20 -178(3) .
C11 C12 C13 C14 4(3) .
C20 C12 C13 C14 -177.6(18) .
C11 C12 C13 C18 -173.1(19) .
C20 C12 C13 C18 6(3) .
C12 C13 C14 C15 -179.3(18) .
C18 C13 C14 C15 -3(2) .
C12 C13 C14 C9 -1(3) .
C18 C13 C14 C9 176.0(15) .
C10 C9 C14 C15 172(2) .
C8 C9 C14 C15 -7(3) .
C10 C9 C14 C13 -7(3) .
C8 C9 C14 C13 174.9(18) .
C13 C14 C15 C16 5(3) .
C9 C14 C15 C16 -173.0(17) .
C13 C14 C15 C7 -179.9(16) .
C9 C14 C15 C7 2(3) .
O3 C7 C15 C14 -174.7(18) .
N1 C7 C15 C14 11(3) .
O3 C7 C15 C16 0(3) .
N1 C7 C15 C16 -174.7(19) .
C14 C15 C16 C17 -5(3) .
C7 C15 C16 C17 179.8(17) .
C15 C16 C17 C18 3(3) .
C16 C17 C18 C19 -178.1(17) .
C16 C17 C18 C13 0(2) .
C14 C13 C18 C17 0(2) .
C12 C13 C18 C17 176.4(18) .
C14 C13 C18 C19 178.1(15) .
C12 C13 C18 C19 -5(2) .
C17 C18 C19 O6 -4(2) .
C13 C18 C19 O6 177.9(16) .
C17 C18 C19 N2 176.4(15) .
C13 C18 C19 N2 -2(2) .
C20 N2 C19 O6 -171.3(18) .
C21 N2 C19 O6 -5(2) .
C20 N2 C19 C18 9(3) .
C21 N2 C19 C18 175.1(14) .
C19 N2 C20 O5 169(2) .
C21 N2 C20 O5 2(3) .
C19 N2 C20 C12 -8(3) .
C21 N2 C20 C12 -174.8(17) .
C13 C12 C20 O5 -176(2) .
C11 C12 C20 O5 3(4) .
C13 C12 C20 N2 1(3) .
C11 C12 C20 N2 180(2) .
C20 N2 C21 C22 -69(2) .
C19 N2 C21 C22 124(2) .
C20 N2 C21 C26 64(3) .
C19 N2 C21 C26 -103(2) .
N2 C21 C22 C23 -52(3) .
C26 C21 C22 C23 -180(2) .
C21 C22 C23 C24 -66(3) .
C21 C22 C23 C25 -172(3) .
Cd2 O7 C26 O8 -9(3) .
Cd2 O7 C26 C21 171(2) .
Cd2 O8 C26 O7 8(3) .
Cd2 O8 C26 C21 -172(2) .
N2 C21 C26 O7 23(4) .
C22 C21 C26 O7 156(2) .
N2 C21 C26 O8 -157(2) .
C22 C21 C26 O8 -24(4) .
Cd2 O9 C27 O10 -3(2) .
Cd2 O9 C27 C28 172.5(13) .
C33 N3 C28 C29 -70.1(15) .
C34 N3 C28 C29 120.1(14) .
C33 N3 C28 C27 61.8(18) .
C34 N3 C28 C27 -108.0(16) .
O10 C27 C28 N3 -161.7(17) .
O9 C27 C28 N3 23(2) .
O10 C27 C28 C29 -30(2) .
O9 C27 C28 C29 153.9(15) .
N3 C28 C29 C30 -59.2(14) .
C27 C28 C29 C30 171.4(10) .
C28 C29 C30 C31 -63.7(10) .
C28 C29 C30 C32 173.1(10) .
C34 N3 C33 O11 172.9(13) .
C28 N3 C33 O11 3.8(19) .
C34 N3 C33 C41 -10(2) .
C28 N3 C33 C41 -179.0(11) .
C33 N3 C34 O12 -170.6(15) .
C28 N3 C34 O12 -1(2) .
C33 N3 C34 C35 7(2) .
C28 N3 C34 C35 175.8(12) .
O12 C34 C35 C36 0(3) .
N3 C34 C35 C36 -177.3(16) .
O12 C34 C35 C40 178.1(16) .
N3 C34 C35 C40 1(2) .
C40 C35 C36 C37 3(3) .
C34 C35 C36 C37 -179.0(18) .
C35 C36 C37 C38 -1(3) .
C36 C37 C38 C39 -1(3) .
C36 C37 C38 C46 175.9(18) .
C37 C38 C39 C44 179.3(16) .
C46 C38 C39 C44 2(2) .
C37 C38 C39 C40 1(2) .
C46 C38 C39 C40 -176.4(13) .
C36 C35 C40 C39 -3(2) .
C34 C35 C40 C39 178.6(13) .
C36 C35 C40 C41 173.4(15) .
C34 C35 C40 C41 -5(2) .
C44 C39 C40 C35 -177.2(13) .
C38 C39 C40 C35 1(2) .
C44 C39 C40 C41 6.2(18) .
C38 C39 C40 C41 -175.3(13) .
C35 C40 C41 C42 -177.8(13) .
C39 C40 C41 C42 -1.2(18) .
C35 C40 C41 C33 1.8(18) .
C39 C40 C41 C33 178.4(11) .
O11 C33 C41 C42 2(2) .
N3 C33 C41 C42 -175.0(13) .
O11 C33 C41 C40 -177.4(13) .
N3 C33 C41 C40 5.4(17) .
C40 C41 C42 C43 -1(2) .
C33 C41 C42 C43 179.3(12) .
C41 C42 C43 C44 -1(2) .
C42 C43 C44 C39 7(2) .
C42 C43 C44 C45 -177.2(13) .
C40 C39 C44 C43 -9(2) .
C38 C39 C44 C43 172.4(14) .
C40 C39 C44 C45 174.7(13) .
C38 C39 C44 C45 -4(2) .
C46 N4 C45 O13 -171.1(16) .
C47 N4 C45 O13 -4(2) .
C46 N4 C45 C44 10(2) .
C47 N4 C45 C44 176.8(13) .
C43 C44 C45 O13 3(2) .
C39 C44 C45 O13 179.2(15) .
C43 C44 C45 N4 -178.2(13) .
C39 C44 C45 N4 -2(2) .
C45 N4 C46 O14 170.6(16) .
C47 N4 C46 O14 4(2) .
C45 N4 C46 C38 -12(2) .
C47 N4 C46 C38 -178.5(13) .
C37 C38 C46 O14 6(3) .
C39 C38 C46 O14 -177.2(16) .
C37 C38 C46 N4 -172.0(17) .
C39 C38 C46 N4 5(2) .
C45 N4 C47 C48 -104.0(16) .
C46 N4 C47 C48 64.0(17) .
C45 N4 C47 C49 120.4(15) .
C46 N4 C47 C49 -71.7(16) .
Cd1 O15 C48 O16 -2.7(15) .
Cd1 O15 C48 C47 173.7(14) .
Cd1 O16 C48 O15 2.6(15) .
Cd1 O16 C48 C47 -174.0(13) .
C49 C47 C48 O15 148.0(16) .
N4 C47 C48 O15 15(2) .
C49 C47 C48 O16 -36(2) .
N4 C47 C48 O16 -169.0(13) .
C48 C47 C49 C50 172.6(15) .
N4 C47 C49 C50 -55(2) .
C52 C50 C49 C47 174.1(18) .
C51 C50 C49 C47 -63(2) .
C57 N5 C53 C54 1(3) .
Cd2 N5 C53 C54 176.9(11) .
N5 C53 C54 C55 2(2) .
C53 C54 C55 C56 -4(2) .
C53 C54 C55 C60 178.7(15) .
C54 C55 C56 C57 5(2) .
C60 C55 C56 C57 -178.0(16) .
C55 C56 C57 N5 -3(3) .
C53 N5 C57 C56 0(3) .
Cd2 N5 C57 C56 -176.1(13) .
C62 N6 C58 C59 2(3) .
Cd1 N6 C58 C59 -174.9(16) 3_545
N6 C58 C59 C60 0(3) .
C58 C59 C60 C61 -3(3) .
C58 C59 C60 C55 176.0(16) .
C54 C55 C60 C61 10(3) .
C56 C55 C60 C61 -166.4(18) .
C54 C55 C60 C59 -169.1(16) .
C56 C55 C60 C59 14(2) .
C59 C60 C61 C62 4(3) .
C55 C60 C61 C62 -176(2) .
C58 N6 C62 C61 -2(4) .
Cd1 N6 C62 C61 175.7(18) 3_545
C60 C61 C62 N6 -2(4) .
Cd3 O17 C63 O18 0.9(17) .
Cd3 O17 C63 C64 -174.2(13) .
Cd3 O18 C63 O17 -1.0(19) .
Cd3 O18 C63 C64 174.2(11) .
C70 N7 C64 C65 126.5(14) .
C69 N7 C64 C65 -64.2(18) .
C70 N7 C64 C63 -104.8(14) .
C69 N7 C64 C63 64.4(18) .
O17 C63 C64 N7 -161.8(15) .
O18 C63 C64 N7 22.7(19) .
O17 C63 C64 C65 -32(2) .
O18 C63 C64 C65 152.3(14) .
N7 C64 C65 C66 -66(2) .
C63 C64 C65 C66 167.2(15) .
C64 C65 C66 C68 -158.1(18) .
C64 C65 C66 C67 -53(2) .
C70 N7 C69 O20 168.8(15) .
C64 N7 C69 O20 1(2) .
C70 N7 C69 C77 -12(2) .
C64 N7 C69 C77 179.8(14) .
C69 N7 C70 O19 -173.2(15) .
C64 N7 C70 O19 -5(2) .
C69 N7 C70 C71 10(2) .
C64 N7 C70 C71 178.1(12) .
O19 C70 C71 C76 -177.6(13) .
N7 C70 C71 C76 -0.5(18) .
O19 C70 C71 C72 5(2) .
N7 C70 C71 C72 -178.2(13) .
C76 C71 C72 C73 5(2) .
C70 C71 C72 C73 -177.3(13) .
C71 C72 C73 C74 2(2) .
C72 C73 C74 C75 -5(2) .
C72 C73 C74 C82 177.4(13) .
C73 C74 C75 C80 -174.6(12) .
C82 C74 C75 C80 2.5(19) .
C73 C74 C75 C76 2.8(18) .
C82 C74 C75 C76 179.9(11) .
C72 C71 C76 C77 171.8(13) .
C70 C71 C76 C77 -5.9(19) .
C72 C71 C76 C75 -7.7(19) .
C70 C71 C76 C75 174.6(11) .
C80 C75 C76 C71 -178.7(12) .
C74 C75 C76 C71 3.8(18) .
C80 C75 C76 C77 1.8(18) .
C74 C75 C76 C77 -175.7(12) .
C71 C76 C77 C78 -178.3(14) .
C75 C76 C77 C78 1(2) .
C71 C76 C77 C69 4(2) .
C75 C76 C77 C69 -176.8(12) .
O20 C69 C77 C78 6(3) .
N7 C69 C77 C78 -173.1(15) .
O20 C69 C77 C76 -176.2(15) .
N7 C69 C77 C76 5(2) .
C76 C77 C78 C79 -3(3) .
C69 C77 C78 C79 175.2(16) .
C77 C78 C79 C80 1(3) .
C78 C79 C80 C75 2(2) .
C78 C79 C80 C81 -176.3(14) .
C74 C75 C80 C79 173.7(14) .
C76 C75 C80 C79 -4(2) .
C74 C75 C80 C81 -7.6(19) .
C76 C75 C80 C81 175.0(12) .
C82 N8 C81 O21 -172.1(13) .
C83 N8 C81 O21 1(2) .
C82 N8 C81 C80 5(2) .
C83 N8 C81 C80 177.7(12) .
C79 C80 C81 O21 0(2) .
C75 C80 C81 O21 -178.9(13) .
C79 C80 C81 N8 -177.3(14) .
C75 C80 C81 N8 4(2) .
C81 N8 C82 O22 169.7(13) .
C83 N8 C82 O22 -2.7(17) .
C81 N8 C82 C74 -10.0(18) .
C83 N8 C82 C74 177.6(11) .
C73 C74 C82 O22 3(2) .
C75 C74 C82 O22 -173.7(12) .
C73 C74 C82 N8 -176.9(11) .
C75 C74 C82 N8 5.9(17) .
C81 N8 C83 C84 -109.9(15) .
C82 N8 C83 C84 63.3(16) .
C81 N8 C83 C85 125.6(14) .
C82 N8 C83 C85 -61.2(15) .
Cd4 O23 C84 O24 1(2) .
Cd4 O23 C84 C83 170.7(12) .
N8 C83 C84 O23 27(2) .
C85 C83 C84 O23 152.3(15) .
N8 C83 C84 O24 -163.0(14) .
C85 C83 C84 O24 -37(2) .
N8 C83 C85 C86 -59.1(18) .
C84 C83 C85 C86 177.0(14) .
C83 C85 C86 C88 -61(2) .
C83 C85 C86 C87 175.5(18) .
Cd4 O26 C89 O25 -3(4) .
Cd4 O26 C89 C90 169(2) .
Cd4 O25 C89 O26 3(3) .
Cd4 O25 C89 C90 -169(2) .
C95 N9 C90 C89 62(2) .
C96 N9 C90 C89 -107(2) .
C95 N9 C90 C91 -65(2) .
C96 N9 C90 C91 126(2) .
O26 C89 C90 N9 25(3) .
O25 C89 C90 N9 -161(2) .
Cd4 C89 C90 N9 93(10) .
O26 C89 C90 C91 150(3) .
O25 C89 C90 C91 -36(4) .
Cd4 C89 C90 C91 -142(9) .
N9 C90 C91 C92 -46(3) .
C89 C90 C91 C92 -169(2) .
C90 C91 C92 C94 -60(3) .
C90 C91 C92 C93 172(3) .
C96 N9 C95 O27 169.8(17) .
C90 N9 C95 O27 2(3) .
C96 N9 C95 C103 -7(3) .
C90 N9 C95 C103 -174.8(14) .
C95 N9 C96 O28 -171.6(17) .
C90 N9 C96 O28 -4(2) .
C95 N9 C96 C97 8(3) .
C90 N9 C96 C97 175.5(13) .
O28 C96 C97 C102 -179.7(17) .
N9 C96 C97 C102 1(2) .
O28 C96 C97 C98 -8(3) .
N9 C96 C97 C98 173.1(14) .
C102 C97 C98 C99 -3(2) .
C96 C97 C98 C99 -175.4(17) .
C97 C98 C99 C100 2(3) .
C98 C99 C100 C101 -2(3) .
C98 C99 C100 C108 178.5(16) .
C99 C100 C101 C106 -176.7(19) .
C108 C100 C101 C106 3(3) .
C99 C100 C101 C102 2(3) .
C108 C100 C101 C102 -178.3(15) .
C106 C101 C102 C97 176.1(17) .
C100 C101 C102 C97 -3(2) .
C106 C101 C102 C103 1(3) .
C100 C101 C102 C103 -177.6(15) .
C96 C97 C102 C101 175.2(15) .
C98 C97 C102 C101 3(2) .
C96 C97 C102 C103 -10(2) .
C98 C97 C102 C103 178.0(13) .
C101 C102 C103 C104 -1(3) .
C97 C102 C103 C104 -176.3(19) .
C101 C102 C103 C95 -175.0(15) .
C97 C102 C103 C95 10(2) .
O27 C95 C103 C104 8(3) .
N9 C95 C103 C104 -175(2) .
O27 C95 C103 C102 -178.9(16) .
N9 C95 C103 C102 -2(2) .
C102 C103 C104 C105 0(3) .
C95 C103 C104 C105 172.9(18) .
C103 C104 C105 C106 2(4) .
C102 C101 C106 C105 0(3) .
C100 C101 C106 C105 179.2(17) .
C102 C101 C106 C107 176.6(17) .
C100 C101 C106 C107 -5(3) .
C104 C105 C106 C101 -2(3) .
C104 C105 C106 C107 -178(2) .
C108 N10 C107 O30 -166(2) .
C109 N10 C107 O30 -4(3) .
C108 N10 C107 C106 17(3) .
C109 N10 C107 C106 179.7(17) .
C101 C106 C107 O30 178(2) .
C105 C106 C107 O30 -6(3) .
C101 C106 C107 N10 -4(3) .
C105 C106 C107 N10 171.6(19) .
C107 N10 C108 O29 167(2) .
C109 N10 C108 O29 5(3) .
C107 N10 C108 C100 -19(3) .
C109 N10 C108 C100 178.9(16) .
C99 C100 C108 N10 -171.9(19) .
C101 C100 C108 N10 9(3) .
C99 C100 C108 O29 3(3) .
C101 C100 C108 O29 -177.0(17) .
C108 N10 C109 C110 70(3) .
C107 N10 C109 C110 -94(2) .
C108 N10 C109 C111 -58(3) .
C107 N10 C109 C111 138(2) .
Cd3 O31 C110 O32 -11(3) .
Cd3 O31 C110 C109 180(2) .
Cd3 O32 C110 O31 12(3) .
Cd3 O32 C110 C109 -179(2) .
C111 C109 C110 O31 -48(4) .
N10 C109 C110 O31 -178(2) .
C111 C109 C110 O32 143(3) .
N10 C109 C110 O32 13(3) .
C110 C109 C111 C112 -170(3) .
N10 C109 C111 C112 -45(4) .
C109 C111 C112 C114 170(4) .
C109 C111 C112 C113 -68(4) .
C119 N11 C115 C116 -1(2) .
Cd4 N11 C115 C116 178.4(13) 3_556
N11 C115 C116 C117 0(3) .
C115 C116 C117 C118 -1(2) .
C115 C116 C117 C122 178.1(15) .
C116 C117 C118 C119 3(2) .
C122 C117 C118 C119 -176.2(15) .
C115 N11 C119 C118 3(2) .
Cd4 N11 C119 C118 -176.3(12) 3_556
C117 C118 C119 N11 -4(2) .
C124 N12 C120 C121 5(3) .
Cd3 N12 C120 C121 -171.1(17) .
N12 C120 C121 C122 -8(3) .
C120 C121 C122 C123 7(3) .
C120 C121 C122 C117 -173.8(18) .
C118 C117 C122 C121 156.6(18) .
C116 C117 C122 C121 -22(2) .
C118 C117 C122 C123 -24(2) .
C116 C117 C122 C123 157.1(18) .
C121 C122 C123 C124 -3(3) .
C117 C122 C123 C124 178.0(17) .
C120 N12 C124 C123 0(3) .
Cd3 N12 C124 C123 175.4(14) .
C122 C123 C124 N12 -1(3) .
Cd1 O33 C125 N13 -174.5(11) .
O33 C125 N13 C127 180.0 .
O33 C125 N13 C126 -0.1 .
Cd1 O34 C128 N14 153.4(12) .
O34 C128 N14 C130 -179.9 .
O34 C128 N14 C129 0.1 .
Cd2 O35 C131 N15 147.6(16) .
O35 C131 N15 C133 178(2) .
O35 C131 N15 C132 -4(3) .
Cd3 O37 C134 N16 -178.1(13) .
O37 C134 N16 C135 -179.9 .
O37 C134 N16 C136 0.1 .
Cd4 O39 C137 N17 -105.6(14) .
O39 C137 N17 C139 -179.9 .
O39 C137 N17 C138 0.1 .
Cd4 O40 C140 N18 143.7(16) .
O40 C140 N18 C142 -180(3) .
O40 C140 N18 C141 -15(4) .
O41 C143 N19 C145 180.0 .
O41 C143 N19 C144 0.0 .

loop_
_platon_squeeze_void_nr
_platon_squeeze_void_average_x
_platon_squeeze_void_average_y
_platon_squeeze_void_average_z
_platon_squeeze_void_volume
_platon_squeeze_void_count_electrons
_platon_squeeze_void_content
1 0.000 0.289 0.000 392 52 ' '
2 0.500 0.789 0.000 392 52 ' '
3 0.255 0.277 0.256 23 2 ' '
4 0.755 0.777 0.256 23 2 ' '
5 0.021 0.017 0.258 17 2 ' '
6 0.521 0.517 0.258 17 2 ' '
7 0.500 0.402 0.500 248 35 ' '
8 1.000 0.902 0.500 248 35 ' '
9 0.185 0.153 0.408 9 1 ' '
10 0.685 0.653 0.408 9 1 ' '
11 0.211 0.281 0.440 8 1 ' '
12 0.711 0.781 0.440 8 1 ' '
13 0.271 0.446 0.468 25 1 ' '
14 0.771 0.946 0.468 25 1 ' '
15 0.229 0.946 0.532 25 1 ' '
16 0.729 0.446 0.532 25 1 ' '
17 0.289 0.778 0.561 8 1 ' '
18 0.789 0.278 0.561 8 1 ' '
19 0.315 0.649 0.593 9 1 ' '
20 0.815 0.149 0.593 9 1 ' '
21 0.245 0.777 0.744 23 2 ' '
22 0.745 0.277 0.744 23 2 ' '
23 0.479 0.517 0.742 17 2 ' '
24 0.979 1.017 0.742 17 2 ' '
